data_4066743
loop_
_publ_author_name
'Tsurugi, Hayato'
'Fujita, Shingo'
'Choi, Gyeongshin'
'Yamagata, Tsuneaki'
'Ito, Syoji'
'Miyasaka, Hiroshi'
'Mashima, Kazushi'

_publ_section_title
;
 Carboxylate Ligand-Induced Intramolecular C&#x2212;H Bond Activation of
 Iridium Complexes withN-Phenylperimidine-Based Carbene Ligands
;
_journal_issue 18
_journal_name_full Organometallics
_journal_page_first 4120
_journal_paper_doi 10.1021/om100604u
_journal_volume 29
_journal_year 2010
_chemical_formula_moiety '2 (C72 H52 Cl2 Ir2 N8), 3(C1 H2 Cl2)'
_chemical_formula_sum 'C147 H110 Cl10 Ir4 N16'
_chemical_formula_weight 3223.90
_chemical_name_common 7
_chemical_name_systematic
; 
 ? 
;
_space_group_IT_number 14
_symmetry_cell_setting monoclinic
_symmetry_Int_Tables_number 14
_symmetry_space_group_name_Hall '-P 2yn'
_symmetry_space_group_name_H-M 'P 1 21/n 1'
_atom_sites_solution_hydrogens geom
_atom_sites_solution_primary direct
_atom_sites_solution_secondary difmap
_audit_creation_method SHELXL-97
_cell_angle_alpha 90.00
_cell_angle_beta 93.949(2)
_cell_angle_gamma 90.00
_cell_formula_units_Z 4
_cell_length_a 13.478(3)
_cell_length_b 24.877(5)
_cell_length_c 38.426(7)
_cell_measurement_reflns_used 19980
_cell_measurement_temperature 113(2)
_cell_measurement_theta_max 27.4
_cell_measurement_theta_min 3.0
_cell_volume 12853(5)
_computing_cell_refinement CrystalClear
_computing_data_collection CrystalClear
_computing_data_reduction CrystalStructure
_computing_molecular_graphics ORTEP-III
_computing_publication_material 'CrystalStructure 3.8'
_computing_structure_refinement SHELXL
_computing_structure_solution SHELXS97
_diffrn_ambient_temperature 113(2)
_diffrn_detector_area_resol_mean 7.31
_diffrn_measured_fraction_theta_full 0.974
_diffrn_measured_fraction_theta_max 0.974
_diffrn_measurement_device_type 'Rigaku Mercury'
_diffrn_measurement_method \w
_diffrn_radiation_monochromator graphite
_diffrn_radiation_source 'fine-focus sealed tube'
_diffrn_radiation_type MoK\a
_diffrn_radiation_wavelength 0.71075
_diffrn_reflns_av_R_equivalents 0.0938
_diffrn_reflns_av_sigmaI/netI 0.1051
_diffrn_reflns_limit_h_max 17
_diffrn_reflns_limit_h_min -17
_diffrn_reflns_limit_k_max 32
_diffrn_reflns_limit_k_min -32
_diffrn_reflns_limit_l_max 49
_diffrn_reflns_limit_l_min -49
_diffrn_reflns_number 109231
_diffrn_reflns_theta_full 27.47
_diffrn_reflns_theta_max 27.47
_diffrn_reflns_theta_min 3.01
_exptl_absorpt_coefficient_mu 4.396
_exptl_absorpt_correction_T_max 0.414
_exptl_absorpt_correction_T_min 0.308
_exptl_absorpt_correction_type multi-scan
_exptl_absorpt_process_details 'Jacobson, R. (1998) Private communication'
_exptl_crystal_colour orange
_exptl_crystal_density_diffrn 1.666
_exptl_crystal_density_method 'not measured'
_exptl_crystal_description block
_exptl_crystal_F_000 6328
_exptl_crystal_size_max 0.40
_exptl_crystal_size_mid 0.20
_exptl_crystal_size_min 0.20
_refine_diff_density_max 4.975
_refine_diff_density_min -2.250
_refine_diff_density_rms 0.293
_refine_ls_extinction_method none
_refine_ls_goodness_of_fit_ref 1.145
_refine_ls_hydrogen_treatment constr
_refine_ls_matrix_type full
_refine_ls_number_parameters 1595
_refine_ls_number_reflns 28662
_refine_ls_number_restraints 0
_refine_ls_restrained_S_all 1.145
_refine_ls_R_factor_all 0.1357
_refine_ls_R_factor_gt 0.0983
_refine_ls_shift/su_max 0.002
_refine_ls_shift/su_mean 0.000
_refine_ls_structure_factor_coef Fsqd
_refine_ls_weighting_details 'calc w=1/[\s^2^(Fo^2^)+(0.1230P)^2^+87.1345P] where P=(Fo^2^+2Fc^2^)/3'
_refine_ls_weighting_scheme calc
_refine_ls_wR_factor_gt 0.2340
_refine_ls_wR_factor_ref 0.2644
_reflns_number_gt 21139
_reflns_number_total 28662
_reflns_threshold_expression >2sigma(I)
_cod_data_source_file om100604u_si_001.cif
_cod_data_source_block complex7
_cod_original_cell_volume 12853(4)
_cod_database_code 4066743

loop_
_symmetry_equiv_pos_as_xyz
'x, y, z'
'-x+1/2, y+1/2, -z+1/2'
'-x, -y, -z'
'x-1/2, -y-1/2, z-1/2'

loop_
_atom_site_label
_atom_site_type_symbol
_atom_site_fract_x
_atom_site_fract_y
_atom_site_fract_z
_atom_site_U_iso_or_equiv
_atom_site_adp_type
_atom_site_occupancy
_atom_site_symmetry_multiplicity
_atom_site_calc_flag
_atom_site_refinement_flags
Ir1 Ir 0.43946(4) 1.03932(2) 0.245586(13) 0.02962(14) Uani 1 1 d .
Ir2 Ir 0.58292(4) 0.99420(2) 0.166480(13) 0.02873(14) Uani 1 1 d .
Ir3 Ir 0.68562(4) 0.67954(2) 0.032606(13) 0.02948(14) Uani 1 1 d .
Ir4 Ir 0.50460(4) 0.78314(2) -0.011861(13) 0.02893(14) Uani 1 1 d .
Cl1 Cl 0.5120(2) 1.07894(12) 0.19226(8) 0.0314(7) Uani 1 1 d .
Cl2 Cl 0.5022(2) 0.95336(13) 0.21865(9) 0.0345(7) Uani 1 1 d .
Cl3 Cl 0.6074(2) 0.76878(13) 0.04562(9) 0.0344(7) Uani 1 1 d .
Cl4 Cl 0.5900(2) 0.69636(13) -0.02577(8) 0.0327(7) Uani 1 1 d .
Cl5 Cl 1.0138(10) 0.5228(7) 0.0879(6) 0.289(10) Uani 1 1 d .
Cl6 Cl 0.8206(13) 0.5352(5) 0.1078(4) 0.251(8) Uani 1 1 d .
Cl7 Cl 0.5380(3) 0.4616(2) 0.06497(13) 0.0663(12) Uani 1 1 d .
Cl8 Cl 0.3846(5) 0.4207(5) 0.10635(16) 0.158(4) Uani 1 1 d .
Cl9 Cl 0.1437(8) 0.3262(4) 0.2709(3) 0.160(4) Uani 1 1 d .
Cl10 Cl 0.0805(8) 0.3013(4) 0.2001(3) 0.159(4) Uani 1 1 d .
N1 N 0.5612(8) 0.9899(4) 0.3021(3) 0.034(2) Uani 1 1 d .
N2 N 0.6540(8) 1.0580(5) 0.2792(3) 0.036(3) Uani 1 1 d .
N3 N 0.2788(7) 1.1023(4) 0.2128(3) 0.031(2) Uani 1 1 d .
N4 N 0.2419(8) 1.0122(4) 0.2020(3) 0.034(2) Uani 1 1 d .
N5 N 0.4600(7) 0.9089(4) 0.1363(3) 0.029(2) Uani 1 1 d .
N6 N 0.3751(7) 0.9886(4) 0.1252(3) 0.030(2) Uani 1 1 d .
N7 N 0.7554(7) 1.0632(4) 0.1733(3) 0.029(2) Uani 1 1 d .
N8 N 0.7772(8) 0.9946(4) 0.2149(3) 0.031(2) Uani 1 1 d .
N9 N 0.5955(8) 0.6640(4) 0.0982(3) 0.035(3) Uani 1 1 d .
N10 N 0.4923(7) 0.6231(4) 0.0551(3) 0.032(2) Uani 1 1 d .
N11 N 0.8294(8) 0.6664(4) -0.0185(3) 0.033(2) Uani 1 1 d .
N12 N 0.8688(8) 0.7459(5) 0.0111(3) 0.038(3) Uani 1 1 d .
N13 N 0.3387(7) 0.7175(4) -0.0363(3) 0.032(2) Uani 1 1 d .
N14 N 0.3337(7) 0.7280(4) 0.0238(3) 0.030(2) Uani 1 1 d .
N15 N 0.6123(8) 0.8813(4) 0.0041(3) 0.038(3) Uani 1 1 d .
N16 N 0.6993(7) 0.8354(4) -0.0371(3) 0.036(3) Uani 1 1 d .
C1 C 0.5669(9) 1.0317(5) 0.2781(4) 0.033(3) Uani 1 1 d .
C2 C 0.6447(10) 0.9627(6) 0.3164(3) 0.041(3) Uani 1 1 d .
C3 C 0.6454(13) 0.9096(6) 0.3274(4) 0.050(4) Uani 1 1 d .
H1 H 0.5867 0.8885 0.3245 0.060 Uiso 1 1 calc R
C4 C 0.7324(12) 0.8876(7) 0.3427(4) 0.049(4) Uani 1 1 d .
H2 H 0.7323 0.8511 0.3500 0.059 Uiso 1 1 calc R
C5 C 0.8191(12) 0.9170(7) 0.3477(4) 0.050(4) Uani 1 1 d .
H3 H 0.8771 0.9012 0.3589 0.060 Uiso 1 1 calc R
C6 C 0.8205(12) 0.9706(7) 0.3361(3) 0.048(4) Uani 1 1 d .
C7 C 0.9082(10) 1.0051(8) 0.3389(4) 0.051(4) Uani 1 1 d .
H4 H 0.9669 0.9919 0.3512 0.062 Uiso 1 1 calc R
C8 C 0.9097(11) 1.0547(7) 0.3250(4) 0.051(4) Uani 1 1 d .
H5 H 0.9664 1.0772 0.3289 0.061 Uiso 1 1 calc R
C9 C 0.8243(10) 1.0727(6) 0.3041(4) 0.043(3) Uani 1 1 d .
H6 H 0.8271 1.1058 0.2919 0.051 Uiso 1 1 calc R
C10 C 0.7390(11) 1.0432(7) 0.3015(5) 0.053(4) Uani 1 1 d .
C11 C 0.7351(10) 0.9932(6) 0.3183(4) 0.040(3) Uani 1 1 d .
C12 C 0.4582(10) 0.9770(5) 0.3091(3) 0.034(3) Uani 1 1 d .
C13 C 0.3863(9) 1.0010(5) 0.2858(3) 0.030(3) Uani 1 1 d .
C14 C 0.2873(10) 0.9941(5) 0.2937(4) 0.038(3) Uani 1 1 d .
H7 H 0.2354 1.0076 0.2782 0.045 Uiso 1 1 calc R
C15 C 0.2644(11) 0.9681(6) 0.3235(4) 0.047(4) Uani 1 1 d .
H8 H 0.1969 0.9650 0.3289 0.057 Uiso 1 1 calc R
C16 C 0.3380(12) 0.9464(7) 0.3457(5) 0.057(4) Uani 1 1 d .
H9 H 0.3208 0.9271 0.3657 0.068 Uiso 1 1 calc R
C17 C 0.4364(11) 0.9524(6) 0.3392(4) 0.047(4) Uani 1 1 d .
H10 H 0.4878 0.9397 0.3553 0.056 Uiso 1 1 calc R
C18 C 0.6612(11) 1.1088(5) 0.2600(4) 0.040(3) Uani 1 1 d .
H11 H 0.6197 1.1067 0.2381 0.048 Uiso 1 1 calc R
H12 H 0.7305 1.1150 0.2549 0.048 Uiso 1 1 calc R
H13 H 0.6382 1.1384 0.2741 0.048 Uiso 1 1 calc R
C19 C 0.3059(9) 1.0484(5) 0.2172(3) 0.029(3) Uani 1 1 d .
C20 C 0.2114(10) 1.1195(5) 0.1859(3) 0.035(3) Uani 1 1 d .
C21 C 0.2127(10) 1.1710(6) 0.1721(4) 0.039(3) Uani 1 1 d .
H14 H 0.2627 1.1960 0.1798 0.046 Uiso 1 1 calc R
C22 C 0.1372(12) 1.1851(6) 0.1461(4) 0.045(4) Uani 1 1 d .
H15 H 0.1362 1.2209 0.1374 0.055 Uiso 1 1 calc R
C23 C 0.0677(11) 1.1510(6) 0.1333(4) 0.045(4) Uani 1 1 d .
H16 H 0.0179 1.1626 0.1162 0.054 Uiso 1 1 calc R
C24 C 0.0695(11) 1.0965(7) 0.1457(4) 0.047(4) Uani 1 1 d .
C25 C -0.0025(12) 1.0569(7) 0.1334(4) 0.053(4) Uani 1 1 d .
H17 H -0.0555 1.0663 0.1170 0.064 Uiso 1 1 calc R
C26 C 0.0068(11) 1.0047(6) 0.1460(4) 0.043(4) Uani 1 1 d .
H18 H -0.0428 0.9792 0.1387 0.052 Uiso 1 1 calc R
C27 C 0.0869(10) 0.9877(7) 0.1691(4) 0.043(4) Uani 1 1 d .
H19 H 0.0935 0.9513 0.1766 0.052 Uiso 1 1 calc R
C28 C 0.1558(10) 1.0271(6) 0.1806(4) 0.038(3) Uani 1 1 d .
C29 C 0.1459(9) 1.0805(6) 0.1709(3) 0.037(3) Uani 1 1 d .
C30 C 0.3219(10) 1.1363(5) 0.2419(3) 0.031(3) Uani 1 1 d .
C31 C 0.3962(9) 1.1121(5) 0.2622(3) 0.026(2) Uani 1 1 d .
C32 C 0.4337(9) 1.1397(6) 0.2925(3) 0.033(3) Uani 1 1 d .
H20 H 0.4840 1.1240 0.3078 0.040 Uiso 1 1 calc R
C33 C 0.3958(11) 1.1900(6) 0.2995(3) 0.040(3) Uani 1 1 d .
H21 H 0.4216 1.2092 0.3195 0.048 Uiso 1 1 calc R
C34 C 0.3226(9) 1.2125(6) 0.2783(4) 0.039(3) Uani 1 1 d .
H22 H 0.2980 1.2470 0.2840 0.046 Uiso 1 1 calc R
C35 C 0.2826(10) 1.1868(5) 0.2488(4) 0.034(3) Uani 1 1 d .
H23 H 0.2312 1.2026 0.2341 0.041 Uiso 1 1 calc R
C36 C 0.2575(10) 0.9524(6) 0.2080(4) 0.044(4) Uani 1 1 d .
H24 H 0.1929 0.9341 0.2065 0.053 Uiso 1 1 calc R
H25 H 0.2908 0.9466 0.2312 0.053 Uiso 1 1 calc R
H26 H 0.2988 0.9379 0.1902 0.053 Uiso 1 1 calc R
C37 C 0.4587(9) 0.9649(5) 0.1389(4) 0.031(3) Uani 1 1 d .
C38 C 0.3728(9) 0.8762(6) 0.1321(3) 0.037(3) Uani 1 1 d .
C39 C 0.3674(10) 0.8241(5) 0.1424(4) 0.037(3) Uani 1 1 d .
H27 H 0.4240 0.8069 0.1534 0.044 Uiso 1 1 calc R
C40 C 0.2800(10) 0.7966(6) 0.1366(4) 0.036(3) Uani 1 1 d .
H28 H 0.2753 0.7609 0.1452 0.043 Uiso 1 1 calc R
C41 C 0.1991(11) 0.8194(6) 0.1188(4) 0.050(4) Uani 1 1 d .
H29 H 0.1408 0.7988 0.1134 0.060 Uiso 1 1 calc R
C42 C 0.2028(10) 0.8736(6) 0.1084(3) 0.037(3) Uani 1 1 d .
C43 C 0.1211(11) 0.9004(7) 0.0902(4) 0.049(4) Uani 1 1 d .
H30 H 0.0618 0.8810 0.0839 0.059 Uiso 1 1 calc R
C44 C 0.1274(11) 0.9534(7) 0.0818(4) 0.049(4) Uani 1 1 d .
H31 H 0.0734 0.9698 0.0686 0.059 Uiso 1 1 calc R
C45 C 0.2123(11) 0.9848(7) 0.0921(4) 0.048(4) Uani 1 1 d .
H32 H 0.2144 1.0220 0.0866 0.058 Uiso 1 1 calc R
C46 C 0.2922(10) 0.9602(6) 0.1104(4) 0.040(3) Uani 1 1 d .
C47 C 0.2891(11) 0.9028(6) 0.1162(4) 0.039(3) Uani 1 1 d .
C48 C 0.5611(9) 0.8883(5) 0.1378(3) 0.032(3) Uani 1 1 d .
C49 C 0.6358(8) 0.9243(5) 0.1499(3) 0.028(3) Uani 1 1 d .
C50 C 0.7343(10) 0.9082(6) 0.1474(4) 0.039(3) Uani 1 1 d .
H33 H 0.7867 0.9324 0.1540 0.047 Uiso 1 1 calc R
C51 C 0.7569(11) 0.8571(6) 0.1354(4) 0.040(3) Uani 1 1 d .
H34 H 0.8243 0.8463 0.1346 0.048 Uiso 1 1 calc R
C52 C 0.6818(11) 0.8224(5) 0.1249(4) 0.042(4) Uani 1 1 d .
H35 H 0.6982 0.7870 0.1180 0.051 Uiso 1 1 calc R
C53 C 0.5840(10) 0.8372(6) 0.1240(3) 0.037(3) Uani 1 1 d .
H36 H 0.5330 0.8140 0.1145 0.044 Uiso 1 1 calc R
C54 C 0.3712(10) 1.0472(5) 0.1215(3) 0.035(3) Uani 1 1 d .
H37 H 0.3259 1.0568 0.1014 0.041 Uiso 1 1 calc R
H38 H 0.4379 1.0610 0.1180 0.041 Uiso 1 1 calc R
H39 H 0.3472 1.0631 0.1427 0.041 Uiso 1 1 calc R
C55 C 0.7174(9) 1.0171(5) 0.1892(3) 0.033(3) Uani 1 1 d .
C56 C 0.8321(9) 1.0941(5) 0.1911(3) 0.031(3) Uani 1 1 d .
C57 C 0.8437(10) 1.1477(6) 0.1851(4) 0.038(3) Uani 1 1 d .
H40 H 0.7972 1.1661 0.1697 0.046 Uiso 1 1 calc R
C58 C 0.9234(10) 1.1757(6) 0.2015(4) 0.045(4) Uani 1 1 d .
H41 H 0.9302 1.2133 0.1978 0.054 Uiso 1 1 calc R
C59 C 0.9931(11) 1.1484(6) 0.2235(4) 0.045(4) Uani 1 1 d .
H42 H 1.0495 1.1672 0.2333 0.054 Uiso 1 1 calc R
C60 C 0.9819(9) 1.0932(6) 0.2313(4) 0.039(3) Uani 1 1 d .
C61 C 1.0459(11) 1.0622(7) 0.2539(4) 0.048(4) Uani 1 1 d .
H43 H 1.1036 1.0786 0.2648 0.057 Uiso 1 1 calc R
C62 C 1.0278(10) 1.0107(7) 0.2604(4) 0.049(4) Uani 1 1 d .
H44 H 1.0756 0.9905 0.2742 0.059 Uiso 1 1 calc R
C63 C 0.9402(10) 0.9858(7) 0.2474(4) 0.043(4) Uani 1 1 d .
H45 H 0.9273 0.9496 0.2536 0.052 Uiso 1 1 calc R
C64 C 0.8727(9) 1.0129(6) 0.2259(3) 0.032(3) Uani 1 1 d .
C65 C 0.8951(9) 1.0662(6) 0.2156(4) 0.041(3) Uani 1 1 d .
C66 C 0.7167(9) 1.0716(5) 0.1382(3) 0.029(3) Uani 1 1 d .
C67 C 0.6365(9) 1.0373(5) 0.1279(3) 0.031(3) Uani 1 1 d .
C68 C 0.6004(9) 1.0390(5) 0.0926(3) 0.028(3) Uani 1 1 d .
H46 H 0.5449 1.0173 0.0851 0.034 Uiso 1 1 calc R
C69 C 0.6424(10) 1.0705(5) 0.0691(3) 0.034(3) Uani 1 1 d .
H47 H 0.6169 1.0704 0.0455 0.041 Uiso 1 1 calc R
C70 C 0.7240(10) 1.1035(6) 0.0795(4) 0.036(3) Uani 1 1 d .
H48 H 0.7544 1.1256 0.0631 0.043 Uiso 1 1 calc R
C71 C 0.7589(9) 1.1028(5) 0.1146(3) 0.034(3) Uani 1 1 d .
H49 H 0.8137 1.1250 0.1220 0.041 Uiso 1 1 calc R
C72 C 0.7467(11) 0.9443(6) 0.2302(4) 0.041(3) Uani 1 1 d .
H50 H 0.7071 0.9519 0.2501 0.049 Uiso 1 1 calc R
H51 H 0.8058 0.9235 0.2382 0.049 Uiso 1 1 calc R
H52 H 0.7066 0.9235 0.2127 0.049 Uiso 1 1 calc R
C73 C 0.5766(9) 0.6511(5) 0.0631(3) 0.030(3) Uani 1 1 d .
C74 C 0.5203(10) 0.6651(6) 0.1218(4) 0.036(3) Uani 1 1 d .
C75 C 0.5263(11) 0.6961(6) 0.1518(4) 0.042(3) Uani 1 1 d .
H53 H 0.5802 0.7202 0.1564 0.051 Uiso 1 1 calc R
C76 C 0.4503(12) 0.6912(6) 0.1757(4) 0.046(4) Uani 1 1 d .
H54 H 0.4537 0.7124 0.1963 0.056 Uiso 1 1 calc R
C77 C 0.3723(12) 0.6563(6) 0.1693(4) 0.045(4) Uani 1 1 d .
H55 H 0.3244 0.6522 0.1861 0.054 Uiso 1 1 calc R
C78 C 0.3624(11) 0.6264(7) 0.1378(4) 0.048(4) Uani 1 1 d .
C79 C 0.2836(11) 0.5908(7) 0.1287(5) 0.053(4) Uani 1 1 d .
H56 H 0.2348 0.5848 0.1450 0.063 Uiso 1 1 calc R
C80 C 0.2744(10) 0.5645(7) 0.0976(4) 0.048(4) Uani 1 1 d .
H57 H 0.2221 0.5395 0.0927 0.058 Uiso 1 1 calc R
C81 C 0.3432(11) 0.5750(6) 0.0733(4) 0.047(4) Uani 1 1 d .
H58 H 0.3342 0.5590 0.0509 0.056 Uiso 1 1 calc R
C82 C 0.4246(9) 0.6081(5) 0.0806(4) 0.036(3) Uani 1 1 d .
C83 C 0.4363(10) 0.6325(5) 0.1139(4) 0.034(3) Uani 1 1 d .
C84 C 0.6994(9) 0.6727(5) 0.1071(4) 0.042(4) Uani 1 1 d .
C85 C 0.7617(9) 0.6769(5) 0.0787(3) 0.030(3) Uani 1 1 d .
C86 C 0.8632(9) 0.6779(6) 0.0867(3) 0.038(3) Uani 1 1 d .
H59 H 0.9061 0.6766 0.0682 0.045 Uiso 1 1 calc R
C87 C 0.9047(11) 0.6805(7) 0.1203(4) 0.052(4) Uani 1 1 d .
H60 H 0.9748 0.6837 0.1242 0.062 Uiso 1 1 calc R
C88 C 0.8464(11) 0.6785(6) 0.1483(4) 0.049(4) Uani 1 1 d .
H61 H 0.8756 0.6802 0.1715 0.059 Uiso 1 1 calc R
C89 C 0.7406(11) 0.6740(6) 0.1417(4) 0.043(3) Uani 1 1 d .
H62 H 0.6987 0.6719 0.1606 0.052 Uiso 1 1 calc R
C90 C 0.4707(9) 0.6042(6) 0.0198(4) 0.036(3) Uani 1 1 d .
H63 H 0.4327 0.5706 0.0202 0.044 Uiso 1 1 calc R
H64 H 0.5331 0.5978 0.0088 0.044 Uiso 1 1 calc R
H65 H 0.4316 0.6313 0.0064 0.044 Uiso 1 1 calc R
C91 C 0.8065(9) 0.7030(6) 0.0072(3) 0.034(3) Uani 1 1 d .
C92 C 0.8862(9) 0.6807(5) -0.0468(3) 0.032(3) Uani 1 1 d .
C93 C 0.8787(11) 0.6578(6) -0.0792(4) 0.042(3) Uani 1 1 d .
H66 H 0.8296 0.6311 -0.0846 0.050 Uiso 1 1 calc R
C94 C 0.9440(10) 0.6736(6) -0.1048(4) 0.040(3) Uani 1 1 d .
H67 H 0.9367 0.6580 -0.1274 0.048 Uiso 1 1 calc R
C95 C 1.0153(11) 0.7097(5) -0.0978(4) 0.040(3) Uani 1 1 d .
H68 H 1.0614 0.7173 -0.1147 0.048 Uiso 1 1 calc R
C96 C 1.0237(9) 0.7369(6) -0.0656(4) 0.037(3) Uani 1 1 d .
C97 C 1.0953(10) 0.7787(5) -0.0553(4) 0.036(3) Uani 1 1 d .
H69 H 1.1442 0.7882 -0.0708 0.043 Uiso 1 1 calc R
C98 C 1.0944(9) 0.8041(6) -0.0246(4) 0.044(4) Uani 1 1 d .
H70 H 1.1433 0.8307 -0.0186 0.053 Uiso 1 1 calc R
C99 C 1.0232(10) 0.7921(6) -0.0016(4) 0.043(4) Uani 1 1 d .
H71 H 1.0247 0.8104 0.0201 0.052 Uiso 1 1 calc R
C100 C 0.9505(8) 0.7544(5) -0.0091(3) 0.030(3) Uani 1 1 d .
C101 C 0.9562(9) 0.7239(5) -0.0402(3) 0.029(3) Uani 1 1 d .
C102 C 0.7969(9) 0.6132(5) -0.0126(3) 0.030(3) Uani 1 1 d .
C103 C 0.7339(9) 0.6090(5) 0.0146(4) 0.033(3) Uani 1 1 d .
C104 C 0.7047(11) 0.5571(6) 0.0251(4) 0.044(3) Uani 1 1 d .
H72 H 0.6611 0.5527 0.0433 0.052 Uiso 1 1 calc R
C105 C 0.7422(10) 0.5115(6) 0.0078(4) 0.040(3) Uani 1 1 d .
H73 H 0.7211 0.4767 0.0142 0.048 Uiso 1 1 calc R
C106 C 0.8073(9) 0.5163(5) -0.0176(4) 0.036(3) Uani 1 1 d .
H74 H 0.8342 0.4855 -0.0282 0.044 Uiso 1 1 calc R
C107 C 0.8328(10) 0.5675(5) -0.0273(4) 0.034(3) Uani 1 1 d .
H75 H 0.8776 0.5714 -0.0452 0.041 Uiso 1 1 calc R
C108 C 0.8534(11) 0.7856(5) 0.0391(4) 0.041(3) Uani 1 1 d .
H76 H 0.8789 0.8207 0.0324 0.049 Uiso 1 1 calc R
H77 H 0.8890 0.7737 0.0608 0.049 Uiso 1 1 calc R
H78 H 0.7823 0.7885 0.0425 0.049 Uiso 1 1 calc R
C109 C 0.3784(9) 0.7376(5) -0.0059(3) 0.031(3) Uani 1 1 d .
C110 C 0.2680(9) 0.6745(5) -0.0374(3) 0.030(3) Uani 1 1 d .
C111 C 0.2537(10) 0.6388(6) -0.0645(4) 0.044(4) Uani 1 1 d .
H79 H 0.2954 0.6393 -0.0835 0.053 Uiso 1 1 calc R
C112 C 0.1739(10) 0.6007(5) -0.0635(4) 0.040(3) Uani 1 1 d .
H80 H 0.1627 0.5763 -0.0823 0.048 Uiso 1 1 calc R
C113 C 0.1151(12) 0.5983(7) -0.0372(5) 0.056(5) Uani 1 1 d .
H81 H 0.0601 0.5743 -0.0385 0.068 Uiso 1 1 calc R
C114 C 0.1334(10) 0.6314(5) -0.0065(4) 0.040(3) Uani 1 1 d .
C115 C 0.0793(11) 0.6263(7) 0.0237(5) 0.051(4) Uani 1 1 d .
H82 H 0.0242 0.6025 0.0239 0.061 Uiso 1 1 calc R
C116 C 0.1079(11) 0.6560(7) 0.0524(5) 0.054(4) Uani 1 1 d .
H83 H 0.0708 0.6533 0.0725 0.064 Uiso 1 1 calc R
C117 C 0.1934(10) 0.6916(6) 0.0533(4) 0.042(3) Uani 1 1 d .
H84 H 0.2134 0.7109 0.0739 0.050 Uiso 1 1 calc R
C118 C 0.2457(10) 0.6973(5) 0.0235(4) 0.038(3) Uani 1 1 d .
C119 C 0.2167(9) 0.6687(5) -0.0073(4) 0.036(3) Uani 1 1 d .
C120 C 0.3668(10) 0.7457(5) -0.0670(3) 0.035(3) Uani 1 1 d .
C121 C 0.4412(8) 0.7844(5) -0.0604(4) 0.033(3) Uani 1 1 d .
C122 C 0.4683(10) 0.8152(5) -0.0889(4) 0.035(3) Uani 1 1 d .
H85 H 0.5169 0.8426 -0.0850 0.042 Uiso 1 1 calc R
C123 C 0.4277(11) 0.8074(6) -0.1220(4) 0.043(3) Uani 1 1 d .
H86 H 0.4513 0.8274 -0.1408 0.051 Uiso 1 1 calc R
C124 C 0.3505(11) 0.7694(6) -0.1283(4) 0.039(3) Uani 1 1 d .
H87 H 0.3189 0.7652 -0.1510 0.047 Uiso 1 1 calc R
C125 C 0.3216(9) 0.7385(5) -0.1008(4) 0.035(3) Uani 1 1 d .
H88 H 0.2708 0.7123 -0.1048 0.042 Uiso 1 1 calc R
C126 C 0.3672(11) 0.7520(5) 0.0579(3) 0.038(3) Uani 1 1 d .
H89 H 0.3373 0.7877 0.0599 0.046 Uiso 1 1 calc R
H90 H 0.4398 0.7553 0.0595 0.046 Uiso 1 1 calc R
H91 H 0.3467 0.7289 0.0768 0.046 Uiso 1 1 calc R
C127 C 0.6193(9) 0.8376(5) -0.0183(3) 0.030(3) Uani 1 1 d .
C128 C 0.6981(10) 0.9079(5) 0.0188(4) 0.038(3) Uani 1 1 d .
C129 C 0.7040(10) 0.9327(5) 0.0506(4) 0.040(3) Uani 1 1 d .
H92 H 0.6502 0.9304 0.0652 0.047 Uiso 1 1 calc R
C130 C 0.7885(10) 0.9611(6) 0.0614(4) 0.040(3) Uani 1 1 d .
H93 H 0.7927 0.9778 0.0837 0.047 Uiso 1 1 calc R
C131 C 0.8632(11) 0.9655(6) 0.0413(4) 0.046(4) Uani 1 1 d .
H94 H 0.9176 0.9882 0.0485 0.055 Uiso 1 1 calc R
C132 C 0.8650(10) 0.9373(6) 0.0094(4) 0.043(4) Uani 1 1 d .
C133 C 0.9461(11) 0.9352(6) -0.0122(4) 0.043(3) Uani 1 1 d .
H95 H 1.0047 0.9548 -0.0054 0.052 Uiso 1 1 calc R
C134 C 0.9431(10) 0.9064(6) -0.0418(4) 0.047(4) Uani 1 1 d .
H96 H 0.9983 0.9072 -0.0558 0.056 Uiso 1 1 calc R
C135 C 0.8578(11) 0.8744(6) -0.0524(4) 0.043(3) Uani 1 1 d .
H97 H 0.8553 0.8535 -0.0731 0.052 Uiso 1 1 calc R
C136 C 0.7786(10) 0.8755(5) -0.0307(4) 0.037(3) Uani 1 1 d .
C137 C 0.7793(10) 0.9080(5) -0.0020(3) 0.034(3) Uani 1 1 d .
C138 C 0.5126(9) 0.8920(5) 0.0132(3) 0.034(3) Uani 1 1 d .
C139 C 0.4430(10) 0.8499(6) 0.0057(3) 0.034(3) Uani 1 1 d .
C140 C 0.3439(9) 0.8609(5) 0.0111(4) 0.035(3) Uani 1 1 d .
H98 H 0.2954 0.8337 0.0065 0.042 Uiso 1 1 calc R
C141 C 0.3137(9) 0.9115(6) 0.0231(4) 0.039(3) Uani 1 1 d .
H99 H 0.2457 0.9182 0.0265 0.047 Uiso 1 1 calc R
C142 C 0.3853(10) 0.9519(5) 0.0299(4) 0.038(3) Uani 1 1 d .
H100 H 0.3648 0.9860 0.0379 0.046 Uiso 1 1 calc R
C143 C 0.4842(10) 0.9433(5) 0.0254(4) 0.037(3) Uani 1 1 d .
H101 H 0.5320 0.9708 0.0301 0.044 Uiso 1 1 calc R
C144 C 0.7070(10) 0.7962(5) -0.0653(4) 0.034(3) Uani 1 1 d .
H102 H 0.7773 0.7890 -0.0685 0.041 Uiso 1 1 calc R
H103 H 0.6752 0.8108 -0.0870 0.041 Uiso 1 1 calc R
H104 H 0.6738 0.7628 -0.0593 0.041 Uiso 1 1 calc R
C145 C 0.901(3) 0.553(2) 0.0756(15) 0.31(4) Uani 1 1 d .
H105 H 0.8755 0.5391 0.0525 0.367 Uiso 1 1 calc R
H106 H 0.9090 0.5921 0.0743 0.367 Uiso 1 1 calc R
C146 C 0.4227(14) 0.4293(8) 0.0657(5) 0.067(5) Uani 1 1 d .
H107 H 0.3721 0.4507 0.0519 0.081 Uiso 1 1 calc R
H108 H 0.4271 0.3937 0.0544 0.081 Uiso 1 1 calc R
C147 C 0.110(4) 0.3488(12) 0.2305(7) 0.21(2) Uani 1 1 d .
H109 H 0.1652 0.3708 0.2224 0.248 Uiso 1 1 calc R
H110 H 0.0519 0.3729 0.2320 0.248 Uiso 1 1 calc R

loop_
_atom_site_aniso_label
_atom_site_aniso_U_11
_atom_site_aniso_U_22
_atom_site_aniso_U_33
_atom_site_aniso_U_23
_atom_site_aniso_U_13
_atom_site_aniso_U_12
Ir1 0.0300(3) 0.0307(3) 0.0277(3) 0.0032(2) -0.0012(2) 0.00020(19)
Ir2 0.0294(3) 0.0287(3) 0.0276(3) 0.0011(2) -0.0018(2) -0.00049(19)
Ir3 0.0288(3) 0.0297(3) 0.0298(3) 0.0004(2) 0.0007(2) -0.00095(19)
Ir4 0.0293(3) 0.0292(3) 0.0281(3) -0.0004(2) 0.0007(2) -0.00094(19)
Cl1 0.0382(16) 0.0291(15) 0.0269(16) 0.0023(12) 0.0028(13) 0.0001(12)
Cl2 0.0394(17) 0.0302(16) 0.0339(17) 0.0031(13) 0.0036(14) -0.0005(13)
Cl3 0.0380(16) 0.0313(16) 0.0330(17) -0.0019(13) -0.0027(13) 0.0034(13)
Cl4 0.0320(15) 0.0322(16) 0.0336(17) 0.0003(13) 0.0013(13) 0.0036(12)
Cl5 0.150(11) 0.270(16) 0.44(3) 0.161(18) -0.010(14) -0.022(11)
Cl6 0.36(2) 0.186(12) 0.225(14) 0.016(10) 0.137(15) 0.001(13)
Cl7 0.055(2) 0.074(3) 0.070(3) -0.001(2) 0.007(2) -0.007(2)
Cl8 0.095(5) 0.315(12) 0.068(4) -0.062(6) 0.033(3) -0.119(6)
Cl9 0.207(10) 0.110(6) 0.165(9) 0.025(6) 0.029(8) 0.036(6)
Cl10 0.213(10) 0.112(6) 0.153(8) -0.006(6) 0.023(7) -0.021(6)
N1 0.030(6) 0.040(6) 0.030(6) 0.004(5) -0.006(5) 0.004(5)
N2 0.030(6) 0.049(7) 0.032(6) 0.003(5) 0.012(5) 0.003(5)
N3 0.030(5) 0.035(6) 0.029(6) 0.002(5) -0.009(4) -0.007(4)
N4 0.026(5) 0.036(6) 0.040(7) 0.000(5) 0.005(5) 0.004(4)
N5 0.028(5) 0.031(6) 0.028(6) 0.002(4) -0.002(4) -0.002(4)
N6 0.022(5) 0.031(6) 0.036(6) 0.009(5) -0.004(4) 0.001(4)
N7 0.026(5) 0.035(6) 0.024(5) 0.009(4) -0.011(4) -0.006(4)
N8 0.034(6) 0.021(5) 0.036(6) 0.004(4) -0.009(5) -0.002(4)
N9 0.033(6) 0.037(6) 0.035(6) -0.001(5) 0.007(5) -0.008(5)
N10 0.028(5) 0.029(6) 0.039(6) -0.005(5) 0.009(5) -0.002(4)
N11 0.035(6) 0.029(6) 0.035(6) -0.005(5) 0.003(5) -0.001(4)
N12 0.028(6) 0.049(7) 0.038(7) 0.015(6) 0.003(5) -0.011(5)
N13 0.020(5) 0.037(6) 0.039(7) 0.001(5) -0.004(4) 0.002(4)
N14 0.021(5) 0.032(6) 0.038(6) 0.004(5) 0.011(4) -0.004(4)
N15 0.036(6) 0.033(6) 0.044(7) -0.002(5) -0.002(5) -0.004(5)
N16 0.022(5) 0.037(6) 0.048(7) 0.005(5) 0.008(5) 0.002(4)
C1 0.026(6) 0.035(7) 0.037(8) 0.006(6) 0.002(5) 0.001(5)
C2 0.035(7) 0.062(10) 0.025(7) 0.010(7) -0.003(6) 0.016(7)
C3 0.072(11) 0.033(8) 0.045(9) 0.010(7) -0.001(8) 0.011(7)
C4 0.057(10) 0.046(9) 0.045(9) 0.002(7) 0.007(8) 0.012(7)
C5 0.055(9) 0.056(10) 0.038(9) -0.010(7) -0.007(7) 0.013(8)
C6 0.056(9) 0.080(12) 0.006(6) -0.008(7) -0.013(6) 0.017(8)
C7 0.028(7) 0.094(14) 0.030(8) -0.011(8) -0.007(6) 0.003(8)
C8 0.042(8) 0.069(11) 0.040(9) 0.002(8) -0.010(7) -0.003(8)
C9 0.035(7) 0.043(8) 0.050(9) 0.008(7) 0.007(7) 0.001(6)
C10 0.034(8) 0.062(11) 0.060(11) -0.023(9) -0.005(7) 0.010(7)
C11 0.037(7) 0.047(9) 0.034(8) 0.002(7) -0.004(6) -0.007(6)
C12 0.034(7) 0.039(7) 0.031(7) 0.015(6) 0.001(6) -0.009(6)
C13 0.029(6) 0.046(8) 0.016(6) -0.002(5) 0.002(5) -0.008(5)
C14 0.030(7) 0.039(8) 0.043(8) 0.020(6) 0.002(6) 0.008(6)
C15 0.041(8) 0.052(9) 0.049(9) 0.014(7) 0.001(7) 0.009(7)
C16 0.047(9) 0.071(12) 0.053(10) 0.023(9) 0.011(8) 0.006(8)
C17 0.039(8) 0.060(10) 0.041(9) 0.015(7) -0.002(7) -0.004(7)
C18 0.058(9) 0.027(7) 0.035(8) 0.006(6) -0.002(7) -0.011(6)
C19 0.028(6) 0.036(7) 0.022(6) 0.007(5) -0.004(5) 0.008(5)
C20 0.038(7) 0.036(7) 0.029(7) 0.006(6) -0.005(6) 0.008(6)
C21 0.035(7) 0.047(8) 0.035(8) -0.002(6) 0.010(6) 0.010(6)
C22 0.060(10) 0.050(9) 0.025(7) 0.005(6) -0.005(7) 0.020(7)
C23 0.049(9) 0.062(10) 0.023(7) 0.004(7) 0.000(6) 0.019(7)
C24 0.040(8) 0.079(12) 0.023(7) 0.009(7) 0.002(6) 0.006(8)
C25 0.046(9) 0.072(12) 0.041(9) 0.001(8) 0.000(7) 0.021(8)
C26 0.041(8) 0.061(10) 0.027(7) -0.017(7) -0.010(6) 0.006(7)
C27 0.036(8) 0.057(9) 0.038(8) -0.009(7) 0.010(6) 0.004(7)
C28 0.036(7) 0.047(8) 0.030(7) -0.008(6) 0.005(6) 0.012(6)
C29 0.023(6) 0.063(9) 0.024(7) 0.000(6) 0.001(5) 0.011(6)
C30 0.040(7) 0.028(7) 0.026(7) 0.000(5) 0.004(5) 0.006(5)
C31 0.035(6) 0.025(6) 0.018(6) 0.001(5) 0.003(5) -0.004(5)
C32 0.026(6) 0.054(8) 0.021(6) 0.002(6) 0.007(5) 0.003(6)
C33 0.051(8) 0.049(9) 0.019(7) -0.002(6) -0.006(6) -0.003(7)
C34 0.027(6) 0.036(7) 0.052(9) 0.003(7) -0.006(6) -0.001(5)
C35 0.035(7) 0.028(7) 0.038(8) 0.011(6) 0.003(6) 0.001(5)
C36 0.027(6) 0.047(8) 0.057(10) 0.031(7) 0.001(6) 0.004(6)
C37 0.026(6) 0.026(6) 0.040(8) 0.003(6) 0.005(5) -0.001(5)
C38 0.027(6) 0.058(9) 0.023(7) -0.003(6) -0.012(5) -0.006(6)
C39 0.033(7) 0.034(7) 0.043(8) -0.006(6) 0.000(6) -0.001(6)
C40 0.035(7) 0.036(7) 0.038(8) -0.003(6) 0.008(6) -0.013(6)
C41 0.041(8) 0.054(10) 0.054(10) -0.021(8) 0.008(7) -0.014(7)
C42 0.036(7) 0.050(9) 0.025(7) -0.016(6) -0.001(6) 0.002(6)
C43 0.036(8) 0.066(11) 0.044(9) -0.021(8) -0.010(7) 0.004(7)
C44 0.038(8) 0.062(10) 0.046(9) -0.012(8) -0.010(7) 0.023(7)
C45 0.036(8) 0.069(11) 0.038(8) 0.007(8) -0.010(6) 0.000(7)
C46 0.035(7) 0.051(9) 0.035(8) -0.002(7) 0.004(6) 0.008(6)
C47 0.052(8) 0.035(7) 0.030(7) -0.013(6) -0.005(6) -0.010(6)
C48 0.030(6) 0.030(7) 0.036(7) 0.004(6) 0.002(5) 0.004(5)
C49 0.023(6) 0.030(6) 0.030(7) 0.003(5) -0.003(5) 0.002(5)
C50 0.036(7) 0.043(8) 0.038(8) -0.003(6) -0.004(6) 0.000(6)
C51 0.044(8) 0.039(8) 0.037(8) 0.001(6) 0.005(6) 0.014(6)
C52 0.049(8) 0.024(7) 0.050(9) -0.018(6) -0.020(7) 0.001(6)
C53 0.033(7) 0.046(8) 0.029(7) 0.000(6) -0.013(6) -0.006(6)
C54 0.043(7) 0.029(7) 0.031(7) 0.005(6) 0.000(6) 0.009(6)
C55 0.030(6) 0.036(7) 0.031(7) -0.002(6) 0.001(5) -0.001(5)
C56 0.029(6) 0.039(7) 0.026(7) -0.005(6) 0.002(5) -0.002(5)
C57 0.037(7) 0.040(8) 0.038(8) -0.001(6) 0.008(6) -0.002(6)
C58 0.039(8) 0.044(9) 0.054(10) -0.020(7) 0.014(7) -0.015(6)
C59 0.041(8) 0.040(8) 0.055(10) -0.025(7) 0.009(7) -0.017(6)
C60 0.027(6) 0.055(9) 0.036(8) -0.020(7) 0.000(6) -0.003(6)
C61 0.037(8) 0.056(10) 0.049(10) -0.018(8) -0.008(7) -0.012(7)
C62 0.024(7) 0.073(11) 0.050(10) -0.017(8) -0.007(6) 0.013(7)
C63 0.031(7) 0.064(10) 0.034(8) -0.005(7) -0.004(6) 0.007(7)
C64 0.025(6) 0.046(8) 0.025(7) -0.005(6) -0.001(5) -0.001(5)
C65 0.020(6) 0.061(10) 0.040(8) -0.003(7) -0.002(6) -0.002(6)
C66 0.034(6) 0.026(6) 0.028(7) 0.002(5) 0.003(5) -0.010(5)
C67 0.027(6) 0.032(7) 0.033(7) -0.005(6) -0.005(5) 0.005(5)
C68 0.033(6) 0.033(7) 0.019(6) 0.005(5) -0.001(5) -0.005(5)
C69 0.049(8) 0.025(6) 0.029(7) -0.003(5) 0.002(6) 0.000(6)
C70 0.034(7) 0.042(8) 0.033(7) 0.006(6) 0.007(6) -0.001(6)
C71 0.031(6) 0.037(7) 0.036(8) -0.009(6) 0.007(6) -0.011(5)
C72 0.044(8) 0.046(8) 0.032(8) -0.001(6) 0.000(6) 0.005(6)
C73 0.032(6) 0.020(6) 0.036(7) -0.003(5) -0.005(5) -0.001(5)
C74 0.040(7) 0.038(8) 0.031(7) 0.005(6) 0.006(6) 0.001(6)
C75 0.052(9) 0.034(7) 0.040(8) 0.004(6) 0.002(7) -0.004(6)
C76 0.054(9) 0.047(9) 0.040(9) 0.011(7) 0.018(7) 0.024(7)
C77 0.052(9) 0.048(9) 0.035(8) 0.017(7) 0.007(7) 0.018(7)
C78 0.050(9) 0.056(10) 0.037(9) 0.017(7) 0.007(7) 0.007(7)
C79 0.044(9) 0.053(10) 0.063(11) 0.027(9) 0.011(8) 0.008(7)
C80 0.029(7) 0.063(10) 0.054(10) 0.008(8) 0.021(7) 0.002(7)
C81 0.047(8) 0.052(9) 0.042(9) -0.001(7) 0.002(7) -0.009(7)
C82 0.032(7) 0.036(7) 0.038(8) 0.008(6) 0.000(6) -0.003(6)
C83 0.035(7) 0.025(6) 0.042(8) 0.008(6) 0.011(6) -0.001(5)
C84 0.026(6) 0.032(7) 0.066(10) -0.008(7) -0.013(7) 0.005(5)
C85 0.029(6) 0.029(7) 0.031(7) 0.003(5) 0.004(5) -0.001(5)
C86 0.027(6) 0.064(10) 0.024(7) -0.007(6) 0.008(5) 0.004(6)
C87 0.029(7) 0.072(11) 0.054(10) 0.005(8) -0.008(7) 0.000(7)
C88 0.034(7) 0.055(10) 0.055(10) 0.008(8) -0.010(7) 0.005(7)
C89 0.052(9) 0.047(9) 0.030(8) 0.004(7) 0.002(6) 0.005(7)
C90 0.029(6) 0.040(8) 0.041(8) -0.006(6) 0.004(6) -0.004(6)
C91 0.028(6) 0.045(8) 0.029(7) 0.006(6) 0.001(5) -0.006(6)
C92 0.032(6) 0.036(7) 0.030(7) -0.007(6) 0.009(5) 0.006(5)
C93 0.040(8) 0.044(8) 0.043(9) -0.007(7) 0.012(6) 0.002(6)
C94 0.034(7) 0.042(8) 0.045(9) 0.008(7) 0.004(6) 0.003(6)
C95 0.047(8) 0.028(7) 0.049(9) 0.016(6) 0.020(7) 0.010(6)
C96 0.020(6) 0.052(9) 0.040(8) 0.004(7) 0.008(5) 0.011(6)
C97 0.046(8) 0.017(6) 0.045(9) 0.013(6) 0.009(6) 0.007(5)
C98 0.023(6) 0.045(8) 0.063(10) 0.013(8) -0.017(6) -0.003(6)
C99 0.034(7) 0.036(8) 0.059(10) 0.000(7) 0.000(7) -0.005(6)
C100 0.019(5) 0.030(6) 0.039(7) 0.001(6) -0.012(5) 0.002(5)
C101 0.022(6) 0.033(7) 0.033(7) 0.003(6) 0.001(5) 0.006(5)
C102 0.030(6) 0.017(6) 0.044(8) 0.005(5) 0.000(6) -0.011(5)
C103 0.030(6) 0.025(6) 0.043(8) 0.003(6) -0.005(6) -0.006(5)
C104 0.048(8) 0.051(9) 0.034(8) 0.000(7) 0.014(7) 0.011(7)
C105 0.040(8) 0.032(7) 0.050(9) 0.007(6) 0.013(7) -0.006(6)
C106 0.029(7) 0.030(7) 0.051(9) 0.005(6) 0.004(6) 0.001(5)
C107 0.038(7) 0.023(6) 0.041(8) 0.008(6) 0.008(6) 0.000(5)
C108 0.054(9) 0.035(8) 0.033(8) -0.004(6) -0.004(7) -0.008(6)
C109 0.029(6) 0.031(7) 0.033(7) -0.001(6) 0.011(5) 0.008(5)
C110 0.036(7) 0.036(7) 0.017(6) -0.003(5) 0.000(5) 0.000(5)
C111 0.033(7) 0.049(9) 0.050(9) -0.005(7) -0.006(6) -0.007(6)
C112 0.039(7) 0.029(7) 0.051(9) -0.004(6) -0.008(7) 0.000(6)
C113 0.041(9) 0.045(9) 0.081(13) 0.013(9) -0.007(9) -0.006(7)
C114 0.030(7) 0.031(7) 0.059(10) 0.020(7) 0.005(6) 0.000(5)
C115 0.038(8) 0.050(9) 0.066(11) 0.014(9) 0.015(8) 0.003(7)
C116 0.030(7) 0.059(10) 0.074(12) 0.024(9) 0.018(8) 0.003(7)
C117 0.038(8) 0.040(8) 0.050(9) 0.006(7) 0.014(7) 0.001(6)
C118 0.036(7) 0.031(7) 0.048(9) 0.014(6) -0.002(6) 0.006(6)
C119 0.029(6) 0.037(7) 0.042(8) 0.009(6) 0.000(6) -0.004(5)
C120 0.041(7) 0.039(8) 0.024(7) 0.001(6) -0.009(6) 0.003(6)
C121 0.017(5) 0.027(6) 0.056(9) 0.005(6) 0.003(6) 0.003(5)
C122 0.035(7) 0.025(7) 0.044(8) -0.011(6) -0.005(6) -0.004(5)
C123 0.055(9) 0.048(9) 0.026(7) 0.012(6) 0.007(6) 0.008(7)
C124 0.049(8) 0.042(8) 0.027(7) 0.001(6) 0.002(6) 0.009(6)
C125 0.030(6) 0.034(7) 0.042(8) 0.001(6) 0.002(6) -0.002(5)
C126 0.053(8) 0.033(7) 0.030(7) -0.008(6) 0.003(6) 0.003(6)
C127 0.034(7) 0.029(6) 0.027(7) -0.001(5) -0.005(5) -0.007(5)
C128 0.032(7) 0.032(7) 0.048(9) -0.017(6) -0.007(6) -0.001(5)
C129 0.033(7) 0.034(7) 0.052(9) -0.002(7) 0.004(6) 0.002(6)
C130 0.038(7) 0.042(8) 0.039(8) -0.010(6) 0.001(6) -0.011(6)
C131 0.038(8) 0.052(9) 0.047(9) -0.006(7) -0.009(7) 0.013(7)
C132 0.028(7) 0.035(8) 0.065(10) 0.004(7) 0.004(7) -0.002(6)
C133 0.042(8) 0.038(8) 0.050(9) 0.003(7) 0.006(7) -0.012(6)
C134 0.024(7) 0.049(9) 0.067(11) 0.004(8) 0.006(7) -0.008(6)
C135 0.047(8) 0.046(9) 0.037(8) 0.006(7) 0.009(7) 0.003(7)
C136 0.038(7) 0.032(7) 0.041(8) 0.011(6) 0.004(6) 0.003(6)
C137 0.037(7) 0.034(7) 0.032(7) 0.001(6) 0.010(6) -0.001(6)
C138 0.028(6) 0.038(7) 0.035(7) 0.000(6) 0.001(5) -0.007(5)
C139 0.036(7) 0.044(8) 0.022(7) 0.004(6) 0.002(5) -0.003(6)
C140 0.030(6) 0.030(7) 0.043(8) 0.013(6) -0.004(6) 0.003(5)
C141 0.022(6) 0.049(8) 0.047(9) 0.002(7) 0.005(6) 0.018(6)
C142 0.032(7) 0.034(7) 0.047(9) -0.010(6) -0.008(6) 0.007(5)
C143 0.037(7) 0.028(7) 0.045(8) -0.005(6) -0.001(6) -0.001(5)
C144 0.035(7) 0.033(7) 0.037(8) -0.001(6) 0.014(6) 0.001(5)
C145 0.15(3) 0.40(8) 0.39(8) 0.27(7) 0.17(4) 0.14(4)
C146 0.064(11) 0.064(12) 0.074(13) -0.017(10) -0.003(10) -0.008(9)
C147 0.43(7) 0.10(2) 0.072(19) -0.035(17) -0.10(3) 0.00(3)

loop_
_atom_type_symbol
_atom_type_description
_atom_type_scat_dispersion_real
_atom_type_scat_dispersion_imag
_atom_type_scat_source
C C 0.0033 0.0016 'International Tables Vol C Tables 4.2.6.8 and 6.1.1.4'
H H 0.0000 0.0000 'International Tables Vol C Tables 4.2.6.8 and 6.1.1.4'
Ir Ir -1.4442 7.9887 'International Tables Vol C Tables 4.2.6.8 and 6.1.1.4'
N N 0.0061 0.0033 'International Tables Vol C Tables 4.2.6.8 and 6.1.1.4'
Cl Cl 0.1484 0.1585 'International Tables Vol C Tables 4.2.6.8 and 6.1.1.4'

loop_
_geom_angle_atom_site_label_1
_geom_angle_atom_site_label_2
_geom_angle_atom_site_label_3
_geom_angle
C13 Ir1 C31 93.2(5)
C13 Ir1 C19 96.7(5)
C31 Ir1 C19 78.9(5)
C13 Ir1 C1 79.3(5)
C31 Ir1 C1 97.9(5)
C19 Ir1 C1 174.8(5)
C13 Ir1 Cl1 174.3(4)
C31 Ir1 Cl1 92.5(3)
C19 Ir1 Cl1 84.3(4)
C1 Ir1 Cl1 100.1(4)
C13 Ir1 Cl2 93.5(4)
C31 Ir1 Cl2 173.3(3)
C19 Ir1 Cl2 100.3(4)
C1 Ir1 Cl2 83.3(4)
Cl1 Ir1 Cl2 80.82(10)
C49 Ir2 C67 94.4(5)
C49 Ir2 C55 93.1(5)
C67 Ir2 C55 79.1(5)
C49 Ir2 C37 79.8(5)
C67 Ir2 C37 97.5(5)
C55 Ir2 C37 171.9(5)
C49 Ir2 Cl1 175.1(4)
C67 Ir2 Cl1 90.5(4)
C55 Ir2 Cl1 87.1(4)
C37 Ir2 Cl1 100.4(4)
C49 Ir2 Cl2 94.8(4)
C67 Ir2 Cl2 170.8(4)
C55 Ir2 Cl2 101.0(4)
C37 Ir2 Cl2 83.5(4)
Cl1 Ir2 Cl2 80.34(10)
C85 Ir3 C103 96.8(5)
C85 Ir3 C91 93.2(5)
C103 Ir3 C91 78.3(5)
C85 Ir3 C73 80.0(5)
C103 Ir3 C73 99.0(5)
C91 Ir3 C73 172.4(5)
C85 Ir3 Cl3 92.8(4)
C103 Ir3 Cl3 170.4(4)
C91 Ir3 Cl3 101.6(4)
C73 Ir3 Cl3 82.2(3)
C85 Ir3 Cl4 172.4(4)
C103 Ir3 Cl4 89.8(4)
C91 Ir3 Cl4 84.5(4)
C73 Ir3 Cl4 102.7(3)
Cl3 Ir3 Cl4 80.61(10)
C139 Ir4 C121 98.2(5)
C139 Ir4 C109 93.1(5)
C121 Ir4 C109 79.0(5)
C139 Ir4 C127 80.1(5)
C121 Ir4 C127 98.8(5)
C109 Ir4 C127 172.5(5)
C139 Ir4 Cl4 172.4(4)
C121 Ir4 Cl4 89.3(4)
C109 Ir4 Cl4 86.9(3)
C127 Ir4 Cl4 100.3(4)
C139 Ir4 Cl3 92.1(4)
C121 Ir4 Cl3 169.4(4)
C109 Ir4 Cl3 103.3(4)
C127 Ir4 Cl3 80.2(3)
Cl4 Ir4 Cl3 80.50(10)
Ir1 Cl1 Ir2 99.74(10)
Ir1 Cl2 Ir2 98.98(11)
Ir3 Cl3 Ir4 99.27(11)
Ir4 Cl4 Ir3 99.48(11)
C2 N1 C1 122.8(11)
C2 N1 C12 124.7(11)
C1 N1 C12 112.4(10)
C1 N2 C10 123.7(13)
C1 N2 C18 119.5(11)
C10 N2 C18 116.4(12)
C20 N3 C19 122.4(10)
C20 N3 C30 125.6(11)
C19 N3 C30 111.7(10)
C19 N4 C28 123.1(11)
C19 N4 C36 120.7(10)
C28 N4 C36 116.2(11)
C37 N5 C38 124.2(11)
C37 N5 C48 111.4(10)
C38 N5 C48 124.4(11)
C37 N6 C46 123.9(11)
C37 N6 C54 119.8(10)
C46 N6 C54 116.0(10)
C55 N7 C56 120.3(10)
C55 N7 C66 114.0(10)
C56 N7 C66 125.5(10)
C55 N8 C64 124.9(11)
C55 N8 C72 118.8(11)
C64 N8 C72 116.0(10)
C73 N9 C74 122.4(11)
C73 N9 C84 112.1(11)
C74 N9 C84 125.3(12)
C73 N10 C82 122.8(11)
C73 N10 C90 119.7(11)
C82 N10 C90 117.4(10)
C91 N11 C102 114.2(11)
C91 N11 C92 122.5(11)
C102 N11 C92 123.1(11)
C91 N12 C100 124.1(12)
C91 N12 C108 118.9(11)
C100 N12 C108 116.9(11)
C109 N13 C110 121.8(11)
C109 N13 C120 114.7(11)
C110 N13 C120 123.3(10)
C109 N14 C118 120.8(11)
C109 N14 C126 123.3(11)
C118 N14 C126 115.6(11)
C127 N15 C128 121.5(11)
C127 N15 C138 113.5(10)
C128 N15 C138 124.7(11)
C127 N16 C144 121.8(11)
C127 N16 C136 119.0(11)
C144 N16 C136 119.1(11)
N2 C1 N1 115.6(11)
N2 C1 Ir1 131.6(10)
N1 C1 Ir1 112.8(8)
C3 C2 N1 124.8(14)
C3 C2 C11 120.0(13)
N1 C2 C11 115.2(13)
C2 C3 C4 119.5(16)
C2 C3 H1 120.2
C4 C3 H1 120.2
C5 C4 C3 122.2(15)
C5 C4 H2 118.9
C3 C4 H2 118.9
C4 C5 C6 119.1(15)
C4 C5 H3 120.4
C6 C5 H3 120.4
C5 C6 C11 120.1(15)
C5 C6 C7 124.1(14)
C11 C6 C7 115.6(15)
C8 C7 C6 122.9(14)
C8 C7 H4 118.6
C6 C7 H4 118.6
C7 C8 C9 118.6(15)
C7 C8 H5 120.7
C9 C8 H5 120.7
C10 C9 C8 121.0(15)
C10 C9 H6 119.5
C8 C9 H6 119.5
C9 C10 C11 120.2(14)
C9 C10 N2 122.8(16)
C11 C10 N2 116.7(13)
C10 C11 C6 121.2(14)
C10 C11 C2 120.3(13)
C6 C11 C2 118.4(14)
C17 C12 C13 123.6(13)
C17 C12 N1 121.3(12)
C13 C12 N1 114.1(10)
C14 C13 C12 115.9(11)
C14 C13 Ir1 128.8(10)
C12 C13 Ir1 115.4(9)
C15 C14 C13 120.8(12)
C15 C14 H7 119.6
C13 C14 H7 119.6
C14 C15 C16 120.6(15)
C14 C15 H8 119.7
C16 C15 H8 119.7
C15 C16 C17 120.7(15)
C15 C16 H9 119.7
C17 C16 H9 119.7
C12 C17 C16 118.1(14)
C12 C17 H10 120.9
C16 C17 H10 120.9
N2 C18 H11 109.5
N2 C18 H12 109.5
H11 C18 H12 109.5
N2 C18 H13 109.5
H11 C18 H13 109.5
H12 C18 H13 109.5
N4 C19 N3 115.8(10)
N4 C19 Ir1 131.8(9)
N3 C19 Ir1 112.4(8)
C21 C20 N3 122.8(13)
C21 C20 C29 120.2(12)
N3 C20 C29 116.7(12)
C20 C21 C22 118.1(14)
C20 C21 H14 120.9
C22 C21 H14 120.9
C23 C22 C21 123.6(14)
C23 C22 H15 118.2
C21 C22 H15 118.2
C22 C23 C24 118.8(13)
C22 C23 H16 120.6
C24 C23 H16 120.6
C29 C24 C23 119.0(15)
C29 C24 C25 118.2(15)
C23 C24 C25 122.8(13)
C26 C25 C24 118.9(14)
C26 C25 H17 120.5
C24 C25 H17 120.5
C25 C26 C27 123.0(15)
C25 C26 H18 118.5
C27 C26 H18 118.5
C28 C27 C26 116.6(15)
C28 C27 H19 121.7
C26 C27 H19 121.7
C29 C28 C27 122.6(13)
C29 C28 N4 117.7(12)
C27 C28 N4 119.7(13)
C28 C29 C20 120.4(12)
C28 C29 C24 120.2(14)
C20 C29 C24 119.4(14)
C31 C30 C35 123.9(12)
C31 C30 N3 114.3(10)
C35 C30 N3 121.5(11)
C30 C31 C32 117.7(11)
C30 C31 Ir1 115.5(9)
C32 C31 Ir1 126.9(9)
C33 C32 C31 118.7(12)
C33 C32 H20 120.6
C31 C32 H20 120.6
C34 C33 C32 121.4(13)
C34 C33 H21 119.3
C32 C33 H21 119.3
C33 C34 C35 122.0(13)
C33 C34 H22 119.0
C35 C34 H22 119.0
C34 C35 C30 116.3(12)
C34 C35 H23 121.8
C30 C35 H23 121.8
N4 C36 H24 109.5
N4 C36 H25 109.5
H24 C36 H25 109.5
N4 C36 H26 109.5
H24 C36 H26 109.5
H25 C36 H26 109.5
N6 C37 N5 115.0(11)
N6 C37 Ir2 132.7(9)
N5 C37 Ir2 112.2(8)
C39 C38 C47 121.2(12)
C39 C38 N5 124.8(12)
C47 C38 N5 114.0(12)
C38 C39 C40 119.6(13)
C38 C39 H27 120.2
C40 C39 H27 120.2
C39 C40 C41 121.3(14)
C39 C40 H28 119.4
C41 C40 H28 119.4
C40 C41 C42 119.8(13)
C40 C41 H29 120.1
C42 C41 H29 120.1
C47 C42 C41 119.1(13)
C47 C42 C43 117.9(14)
C41 C42 C43 123.0(14)
C44 C43 C42 120.7(14)
C44 C43 H30 119.7
C42 C43 H30 119.7
C43 C44 C45 121.9(14)
C43 C44 H31 119.0
C45 C44 H31 119.0
C46 C45 C44 118.8(15)
C46 C45 H32 120.6
C44 C45 H32 120.6
C45 C46 N6 123.4(14)
C45 C46 C47 119.0(14)
N6 C46 C47 117.6(12)
C42 C47 C38 118.7(13)
C42 C47 C46 121.1(13)
C38 C47 C46 120.1(12)
C49 C48 C53 121.7(11)
C49 C48 N5 115.9(11)
C53 C48 N5 122.0(11)
C50 C49 C48 117.3(12)
C50 C49 Ir2 129.2(10)
C48 C49 Ir2 113.4(8)
C51 C50 C49 121.0(13)
C51 C50 H33 119.5
C49 C50 H33 119.5
C52 C51 C50 119.9(13)
C52 C51 H34 120.0
C50 C51 H34 120.0
C53 C52 C51 121.9(13)
C53 C52 H35 119.1
C51 C52 H35 119.1
C52 C53 C48 117.8(12)
C52 C53 H36 121.1
C48 C53 H36 121.1
N6 C54 H37 109.5
N6 C54 H38 109.5
H37 C54 H38 109.5
N6 C54 H39 109.5
H37 C54 H39 109.5
H38 C54 H39 109.5
N8 C55 N7 115.9(11)
N8 C55 Ir2 131.6(10)
N7 C55 Ir2 112.4(8)
C57 C56 C65 121.4(12)
C57 C56 N7 122.4(12)
C65 C56 N7 116.2(12)
C56 C57 C58 120.5(14)
C56 C57 H40 119.8
C58 C57 H40 119.8
C57 C58 C59 119.7(14)
C57 C58 H41 120.2
C59 C58 H41 120.2
C58 C59 C60 121.6(13)
C58 C59 H42 119.2
C60 C59 H42 119.2
C61 C60 C59 126.3(13)
C61 C60 C65 116.5(14)
C59 C60 C65 117.2(13)
C62 C61 C60 122.0(13)
C62 C61 H43 119.0
C60 C61 H43 119.0
C61 C62 C63 121.5(15)
C61 C62 H44 119.3
C63 C62 H44 119.3
C64 C63 C62 120.6(16)
C64 C63 H45 119.7
C62 C63 H45 119.7
C63 C64 N8 125.4(13)
C63 C64 C65 119.0(12)
N8 C64 C65 115.4(11)
C56 C65 C64 121.0(12)
C56 C65 C60 119.1(14)
C64 C65 C60 119.9(13)
C71 C66 C67 120.5(12)
C71 C66 N7 125.1(11)
C67 C66 N7 113.7(10)
C68 C67 C66 117.4(12)
C68 C67 Ir2 127.5(9)
C66 C67 Ir2 115.0(9)
C69 C68 C67 121.8(12)
C69 C68 H46 119.1
C67 C68 H46 119.1
C68 C69 C70 120.4(12)
C68 C69 H47 119.8
C70 C69 H47 119.8
C71 C70 C69 118.1(12)
C71 C70 H48 120.9
C69 C70 H48 120.9
C66 C71 C70 121.7(12)
C66 C71 H49 119.1
C70 C71 H49 119.1
N8 C72 H50 109.5
N8 C72 H51 109.5
H50 C72 H51 109.5
N8 C72 H52 109.5
H50 C72 H52 109.5
H51 C72 H52 109.5
N10 C73 N9 115.9(11)
N10 C73 Ir3 131.7(10)
N9 C73 Ir3 112.4(8)
C75 C74 C83 120.0(13)
C75 C74 N9 123.0(13)
C83 C74 N9 117.0(12)
C74 C75 C76 119.0(14)
C74 C75 H53 120.5
C76 C75 H53 120.5
C77 C76 C75 120.8(15)
C77 C76 H54 119.6
C75 C76 H54 119.6
C76 C77 C78 120.8(14)
C76 C77 H55 119.6
C78 C77 H55 119.6
C83 C78 C79 117.4(15)
C83 C78 C77 118.1(15)
C79 C78 C77 124.5(15)
C80 C79 C78 122.8(15)
C80 C79 H56 118.6
C78 C79 H56 118.6
C79 C80 C81 118.5(15)
C79 C80 H57 120.7
C81 C80 H57 120.7
C80 C81 C82 122.3(15)
C80 C81 H58 118.8
C82 C81 H58 118.8
C81 C82 C83 118.3(13)
C81 C82 N10 123.3(13)
C83 C82 N10 118.1(11)
C74 C83 C78 121.0(14)
C74 C83 C82 118.7(12)
C78 C83 C82 120.2(13)
C89 C84 C85 120.5(12)
C89 C84 N9 123.0(14)
C85 C84 N9 116.4(13)
C86 C85 C84 117.2(12)
C86 C85 Ir3 129.8(10)
C84 C85 Ir3 113.0(9)
C87 C86 C85 123.0(13)
C87 C86 H59 118.5
C85 C86 H59 118.5
C86 C87 C88 121.0(13)
C86 C87 H60 119.5
C88 C87 H60 119.5
C87 C88 C89 118.5(14)
C87 C88 H61 120.7
C89 C88 H61 120.7
C84 C89 C88 119.4(14)
C84 C89 H62 120.3
C88 C89 H62 120.3
N10 C90 H63 109.5
N10 C90 H64 109.5
H63 C90 H64 109.5
N10 C90 H65 109.5
H63 C90 H65 109.5
H64 C90 H65 109.5
N12 C91 N11 115.0(11)
N12 C91 Ir3 132.9(10)
N11 C91 Ir3 112.1(9)
C93 C92 N11 125.6(12)
C93 C92 C101 118.7(12)
N11 C92 C101 115.7(11)
C92 C93 C94 120.3(14)
C92 C93 H66 119.9
C94 C93 H66 119.9
C95 C94 C93 121.3(15)
C95 C94 H67 119.4
C93 C94 H67 119.4
C94 C95 C96 121.1(14)
C94 C95 H68 119.4
C96 C95 H68 119.4
C95 C96 C101 118.6(13)
C95 C96 C97 126.4(13)
C101 C96 C97 115.0(13)
C98 C97 C96 122.1(13)
C98 C97 H69 119.0
C96 C97 H69 119.0
C97 C98 C99 120.7(14)
C97 C98 H70 119.7
C99 C98 H70 119.7
C100 C99 C98 122.1(15)
C100 C99 H71 119.0
C98 C99 H71 119.0
C99 C100 N12 124.2(13)
C99 C100 C101 117.5(13)
N12 C100 C101 118.2(11)
C96 C101 C100 122.0(12)
C96 C101 C92 119.6(12)
C100 C101 C92 118.3(11)
C107 C102 C103 119.7(11)
C107 C102 N11 125.9(12)
C103 C102 N11 113.6(11)
C102 C103 C104 118.5(12)
C102 C103 Ir3 114.8(9)
C104 C103 Ir3 126.5(10)
C103 C104 C105 118.6(13)
C103 C104 H72 120.7
C105 C104 H72 120.7
C106 C105 C104 122.1(13)
C106 C105 H73 119.0
C104 C105 H73 119.0
C105 C106 C107 117.4(13)
C105 C106 H74 121.3
C107 C106 H74 121.3
C102 C107 C106 123.6(13)
C102 C107 H75 118.2
C106 C107 H75 118.2
N12 C108 H76 109.5
N12 C108 H77 109.5
H76 C108 H77 109.5
N12 C108 H78 109.5
H76 C108 H78 109.5
H77 C108 H78 109.5
N13 C109 N14 119.7(11)
N13 C109 Ir4 112.8(9)
N14 C109 Ir4 127.5(9)
C111 C110 C119 120.7(13)
C111 C110 N13 124.4(12)
C119 C110 N13 114.8(11)
C110 C111 C112 118.1(14)
C110 C111 H79 120.9
C112 C111 H79 120.9
C113 C112 C111 122.6(15)
C113 C112 H80 118.7
C111 C112 H80 118.7
C112 C113 C114 121.1(14)
C112 C113 H81 119.4
C114 C113 H81 119.4
C115 C114 C113 123.2(14)
C115 C114 C119 120.9(15)
C113 C114 C119 115.8(13)
C116 C115 C114 118.8(15)
C116 C115 H82 120.6
C114 C115 H82 120.6
C115 C116 C117 122.0(15)
C115 C116 H83 119.0
C117 C116 H83 119.0
C118 C117 C116 119.2(15)
C118 C117 H84 120.4
C116 C117 H84 120.4
C117 C118 N14 121.3(13)
C117 C118 C119 120.8(13)
N14 C118 C119 117.7(12)
C110 C119 C118 121.2(12)
C110 C119 C114 120.6(13)
C118 C119 C114 118.2(13)
C121 C120 C125 120.9(13)
C121 C120 N13 114.2(11)
C125 C120 N13 124.8(12)
C120 C121 C122 117.0(12)
C120 C121 Ir4 114.4(10)
C122 C121 Ir4 128.3(9)
C123 C122 C121 122.8(13)
C123 C122 H85 118.6
C121 C122 H85 118.6
C122 C123 C124 119.8(13)
C122 C123 H86 120.1
C124 C123 H86 120.1
C125 C124 C123 119.0(13)
C125 C124 H87 120.5
C123 C124 H87 120.5
C124 C125 C120 120.5(13)
C124 C125 H88 119.8
C120 C125 H88 119.8
N14 C126 H89 109.5
N14 C126 H90 109.5
H89 C126 H90 109.5
N14 C126 H91 109.5
H89 C126 H91 109.5
H90 C126 H91 109.5
N16 C127 N15 117.1(11)
N16 C127 Ir4 131.9(9)
N15 C127 Ir4 110.6(9)
C129 C128 C137 120.6(12)
C129 C128 N15 124.2(13)
C137 C128 N15 115.1(12)
C128 C129 C130 119.8(14)
C128 C129 H92 120.1
C130 C129 H92 120.1
C131 C130 C129 121.0(14)
C131 C130 H93 119.5
C129 C130 H93 119.5
C130 C131 C132 121.9(14)
C130 C131 H94 119.1
C132 C131 H94 119.1
C137 C132 C131 117.5(13)
C137 C132 C133 116.6(14)
C131 C132 C133 125.8(13)
C134 C133 C132 122.4(14)
C134 C133 H95 118.8
C132 C133 H95 118.8
C133 C134 C135 120.9(14)
C133 C134 H96 119.5
C135 C134 H96 119.5
C136 C135 C134 116.7(14)
C136 C135 H97 121.6
C134 C135 H97 121.6
C137 C136 C135 121.9(13)
C137 C136 N16 120.0(12)
C135 C136 N16 117.6(13)
C136 C137 C128 119.8(12)
C136 C137 C132 121.0(13)
C128 C137 C132 118.8(13)
C143 C138 C139 122.6(12)
C143 C138 N15 121.6(11)
C139 C138 N15 115.4(12)
C140 C139 C138 116.8(13)
C140 C139 Ir4 129.8(10)
C138 C139 Ir4 113.4(9)
C139 C140 C141 121.7(12)
C139 C140 H98 119.1
C141 C140 H98 119.1
C142 C141 C140 119.3(11)
C142 C141 H99 120.4
C140 C141 H99 120.4
C143 C142 C141 121.7(12)
C143 C142 H100 119.2
C141 C142 H100 119.2
C142 C143 C138 117.9(12)
C142 C143 H101 121.0
C138 C143 H101 121.0
N16 C144 H102 109.5
N16 C144 H103 109.5
H102 C144 H103 109.5
N16 C144 H104 109.5
H102 C144 H104 109.5
H103 C144 H104 109.5
Cl5 C145 Cl6 106(2)
Cl5 C145 H105 110.5
Cl6 C145 H105 110.5
Cl5 C145 H106 110.5
Cl6 C145 H106 110.5
H105 C145 H106 108.7
Cl8 C146 Cl7 113.6(10)
Cl8 C146 H107 108.9
Cl7 C146 H107 108.9
Cl8 C146 H108 108.8
Cl7 C146 H108 108.8
H107 C146 H108 107.7
Cl9 C147 Cl10 116.1(19)
Cl9 C147 H109 108.3
Cl10 C147 H109 108.3
Cl9 C147 H110 108.3
Cl10 C147 H110 108.3
H109 C147 H110 107.4

loop_
_geom_bond_atom_site_label_1
_geom_bond_atom_site_label_2
_geom_bond_distance
Ir1 C13 1.992(12)
Ir1 C31 2.019(12)
Ir1 C19 2.053(11)
Ir1 C1 2.063(13)
Ir1 Cl1 2.530(3)
Ir1 Cl2 2.545(3)
Ir2 C49 2.001(12)
Ir2 C67 2.005(14)
Ir2 C55 2.038(13)
Ir2 C37 2.052(12)
Ir2 Cl1 2.544(3)
Ir2 Cl2 2.557(3)
Ir3 C85 1.986(13)
Ir3 C103 2.012(13)
Ir3 C91 2.040(13)
Ir3 C73 2.067(13)
Ir3 Cl3 2.522(3)
Ir3 Cl4 2.543(3)
Ir4 C139 1.995(14)
Ir4 C121 1.997(14)
Ir4 C109 2.069(13)
Ir4 C127 2.083(12)
Ir4 Cl4 2.521(3)
Ir4 Cl3 2.550(3)
Cl5 C145 1.72(4)
Cl6 C145 1.76(4)
Cl7 C146 1.752(18)
Cl8 C146 1.69(2)
Cl9 C147 1.68(3)
Cl10 C147 1.69(3)
N1 C2 1.393(16)
N1 C1 1.394(16)
N1 C12 1.468(16)
N2 C1 1.342(16)
N2 C10 1.432(18)
N2 C18 1.469(17)
N3 C20 1.395(15)
N3 C19 1.396(16)
N3 C30 1.487(16)
N4 C19 1.351(16)
N4 C28 1.425(17)
N4 C36 1.517(17)
N5 C37 1.396(15)
N5 C38 1.431(16)
N5 C48 1.453(15)
N6 C37 1.348(15)
N6 C46 1.408(17)
N6 C54 1.466(15)
N7 C55 1.411(16)
N7 C56 1.423(15)
N7 C66 1.426(15)
N8 C55 1.354(16)
N8 C64 1.402(15)
N8 C72 1.455(17)
N9 C73 1.391(16)
N9 C74 1.407(17)
N9 C84 1.435(16)
N10 C73 1.351(15)
N10 C82 1.434(17)
N10 C90 1.445(16)
N11 C91 1.395(17)
N11 C102 1.417(15)
N11 C92 1.417(17)
N12 C91 1.360(16)
N12 C100 1.404(16)
N12 C108 1.485(18)
N13 C109 1.347(16)
N13 C110 1.433(16)
N13 C120 1.444(17)
N14 C109 1.350(16)
N14 C118 1.410(16)
N14 C126 1.480(16)
N15 C127 1.394(16)
N15 C128 1.415(16)
N15 C138 1.436(16)
N16 C127 1.341(16)
N16 C144 1.467(17)
N16 C136 1.470(17)
C2 C3 1.39(2)
C2 C11 1.43(2)
C3 C4 1.39(2)
C3 H1 0.9500
C4 C5 1.38(2)
C4 H2 0.9500
C5 C6 1.41(2)
C5 H3 0.9500
C6 C11 1.414(19)
C6 C7 1.46(2)
C7 C8 1.35(2)
C7 H4 0.9500
C8 C9 1.43(2)
C8 H5 0.9500
C9 C10 1.36(2)
C9 H6 0.9500
C10 C11 1.40(2)
C12 C17 1.356(19)
C12 C13 1.408(17)
C13 C14 1.398(18)
C14 C15 1.37(2)
C14 H7 0.9500
C15 C16 1.37(2)
C15 H8 0.9500
C16 C17 1.37(2)
C16 H9 0.9500
C17 H10 0.9500
C18 H11 0.9800
C18 H12 0.9800
C18 H13 0.9800
C20 C21 1.387(19)
C20 C29 1.408(19)
C21 C22 1.419(19)
C21 H14 0.9500
C22 C23 1.33(2)
C22 H15 0.9500
C23 C24 1.44(2)
C23 H16 0.9500
C24 C29 1.421(18)
C24 C25 1.44(2)
C25 C26 1.39(2)
C25 H17 0.9500
C26 C27 1.416(19)
C26 H18 0.9500
C27 C28 1.40(2)
C27 H19 0.9500
C28 C29 1.38(2)
C30 C31 1.367(17)
C30 C35 1.397(17)
C31 C32 1.415(17)
C32 C33 1.386(19)
C32 H20 0.9500
C33 C34 1.355(18)
C33 H21 0.9500
C34 C35 1.377(19)
C34 H22 0.9500
C35 H23 0.9500
C36 H24 0.9800
C36 H25 0.9800
C36 H26 0.9800
C38 C39 1.356(19)
C38 C47 1.411(19)
C39 C40 1.368(17)
C39 H27 0.9500
C40 C41 1.37(2)
C40 H28 0.9500
C41 C42 1.41(2)
C41 H29 0.9500
C42 C47 1.387(18)
C42 C43 1.428(19)
C43 C44 1.36(2)
C43 H30 0.9500
C44 C45 1.42(2)
C44 H31 0.9500
C45 C46 1.386(19)
C45 H32 0.9500
C46 C47 1.45(2)
C48 C49 1.403(17)
C48 C53 1.420(19)
C49 C50 1.396(17)
C50 C51 1.392(19)
C50 H33 0.9500
C51 C52 1.371(19)
C51 H34 0.9500
C52 C53 1.367(19)
C52 H35 0.9500
C53 H36 0.9500
C54 H37 0.9800
C54 H38 0.9800
C54 H39 0.9800
C56 C57 1.366(19)
C56 C65 1.407(18)
C57 C58 1.393(19)
C57 H40 0.9500
C58 C59 1.40(2)
C58 H41 0.9500
C59 C60 1.41(2)
C59 H42 0.9500
C60 C61 1.41(2)
C60 C65 1.444(17)
C61 C62 1.33(2)
C61 H43 0.9500
C62 C63 1.40(2)
C62 H44 0.9500
C63 C64 1.365(18)
C63 H45 0.9500
C64 C65 1.42(2)
C66 C71 1.350(17)
C66 C67 1.411(16)
C67 C68 1.410(17)
C68 C69 1.348(17)
C68 H46 0.9500
C69 C70 1.407(18)
C69 H47 0.9500
C70 C71 1.397(18)
C70 H48 0.9500
C71 H49 0.9500
C72 H50 0.9800
C72 H51 0.9800
C72 H52 0.9800
C74 C75 1.39(2)
C74 C83 1.407(18)
C75 C76 1.43(2)
C75 H53 0.9500
C76 C77 1.37(2)
C76 H54 0.9500
C77 C78 1.42(2)
C77 H55 0.9500
C78 C83 1.409(19)
C78 C79 1.41(2)
C79 C80 1.36(2)
C79 H56 0.9500
C80 C81 1.38(2)
C80 H57 0.9500
C81 C82 1.385(19)
C81 H58 0.9500
C82 C83 1.415(19)
C84 C89 1.41(2)
C84 C85 1.42(2)
C85 C86 1.381(17)
C86 C87 1.37(2)
C86 H59 0.9500
C87 C88 1.38(2)
C87 H60 0.9500
C88 C89 1.44(2)
C88 H61 0.9500
C89 H62 0.9500
C90 H63 0.9800
C90 H64 0.9800
C90 H65 0.9800
C92 C93 1.366(19)
C92 C101 1.439(18)
C93 C94 1.42(2)
C93 H66 0.9500
C94 C95 1.33(2)
C94 H67 0.9500
C95 C96 1.41(2)
C95 H68 0.9500
C96 C101 1.417(18)
C96 C97 1.454(19)
C97 C98 1.34(2)
C97 H69 0.9500
C98 C99 1.38(2)
C98 H70 0.9500
C99 C100 1.372(17)
C99 H71 0.9500
C100 C101 1.423(18)
C102 C107 1.371(18)
C102 C103 1.397(19)
C103 C104 1.416(19)
C104 C105 1.42(2)
C104 H72 0.9500
C105 C106 1.363(19)
C105 H73 0.9500
C106 C107 1.378(17)
C106 H74 0.9500
C107 H75 0.9500
C108 H76 0.9800
C108 H77 0.9800
C108 H78 0.9800
C110 C111 1.372(19)
C110 C119 1.396(18)
C111 C112 1.436(19)
C111 H79 0.9500
C112 C113 1.33(2)
C112 H80 0.9500
C113 C114 1.44(2)
C113 H81 0.9500
C114 C115 1.42(2)
C114 C119 1.458(18)
C115 C116 1.36(2)
C115 H82 0.9500
C116 C117 1.45(2)
C116 H83 0.9500
C117 C118 1.39(2)
C117 H84 0.9500
C118 C119 1.41(2)
C120 C121 1.401(18)
C120 C125 1.407(18)
C121 C122 1.407(19)
C122 C123 1.362(19)
C122 H85 0.9500
C123 C124 1.41(2)
C123 H86 0.9500
C124 C125 1.384(19)
C124 H87 0.9500
C125 H88 0.9500
C126 H89 0.9800
C126 H90 0.9800
C126 H91 0.9800
C128 C129 1.368(19)
C128 C137 1.398(19)
C129 C130 1.379(18)
C129 H92 0.9500
C130 C131 1.32(2)
C130 H93 0.9500
C131 C132 1.42(2)
C131 H94 0.9500
C132 C137 1.409(18)
C132 C133 1.42(2)
C133 C134 1.34(2)
C133 H95 0.9500
C134 C135 1.43(2)
C134 H96 0.9500
C135 C136 1.399(19)
C135 H97 0.9500
C136 C137 1.369(19)
C138 C143 1.421(18)
C138 C139 1.423(18)
C139 C140 1.393(18)
C140 C141 1.409(19)
C140 H98 0.9500
C141 C142 1.406(19)
C141 H99 0.9500
C142 C143 1.372(18)
C142 H100 0.9500
C143 H101 0.9500
C144 H102 0.9800
C144 H103 0.9800
C144 H104 0.9800
C145 H105 0.9900
C145 H106 0.9900
C146 H107 0.9900
C146 H108 0.9900
C147 H109 0.9900
C147 H110 0.9900

loop_
_geom_torsion_atom_site_label_1
_geom_torsion_atom_site_label_2
_geom_torsion_atom_site_label_3
_geom_torsion_atom_site_label_4
_geom_torsion
C13 Ir1 Cl1 Ir2 -5(4)
C31 Ir1 Cl1 Ir2 177.2(3)
C19 Ir1 Cl1 Ir2 -104.2(4)
C1 Ir1 Cl1 Ir2 78.7(4)
Cl2 Ir1 Cl1 Ir2 -2.70(10)
C49 Ir2 Cl1 Ir1 -7(4)
C67 Ir2 Cl1 Ir1 -178.1(3)
C55 Ir2 Cl1 Ir1 -99.0(4)
C37 Ir2 Cl1 Ir1 84.2(4)
Cl2 Ir2 Cl1 Ir1 2.69(10)
C13 Ir1 Cl2 Ir2 -177.5(4)
C31 Ir1 Cl2 Ir2 2(3)
C19 Ir1 Cl2 Ir2 85.1(4)
C1 Ir1 Cl2 Ir2 -98.7(4)
Cl1 Ir1 Cl2 Ir2 2.68(10)
C49 Ir2 Cl2 Ir1 176.5(3)
C67 Ir2 Cl2 Ir1 -7(2)
C55 Ir2 Cl2 Ir1 82.4(4)
C37 Ir2 Cl2 Ir1 -104.4(4)
Cl1 Ir2 Cl2 Ir1 -2.67(10)
C85 Ir3 Cl3 Ir4 179.0(4)
C103 Ir3 Cl3 Ir4 -3(2)
C91 Ir3 Cl3 Ir4 85.1(4)
C73 Ir3 Cl3 Ir4 -101.6(3)
Cl4 Ir3 Cl3 Ir4 2.76(10)
C139 Ir4 Cl3 Ir3 175.4(4)
C121 Ir4 Cl3 Ir3 -19(2)
C109 Ir4 Cl3 Ir3 81.7(4)
C127 Ir4 Cl3 Ir3 -105.1(4)
Cl4 Ir4 Cl3 Ir3 -2.78(11)
C139 Ir4 Cl4 Ir3 -11(3)
C121 Ir4 Cl4 Ir3 179.7(4)
C109 Ir4 Cl4 Ir3 -101.2(4)
C127 Ir4 Cl4 Ir3 80.9(4)
Cl3 Ir4 Cl4 Ir3 2.76(10)
C85 Ir3 Cl4 Ir4 -33(3)
C103 Ir3 Cl4 Ir4 176.2(4)
C91 Ir3 Cl4 Ir4 -105.6(4)
C73 Ir3 Cl4 Ir4 77.0(3)
Cl3 Ir3 Cl4 Ir4 -2.79(11)
C10 N2 C1 N1 4.0(19)
C18 N2 C1 N1 -168.2(12)
C10 N2 C1 Ir1 -172.9(11)
C18 N2 C1 Ir1 14.9(19)
C2 N1 C1 N2 -24.5(19)
C12 N1 C1 N2 157.9(12)
C2 N1 C1 Ir1 153.0(11)
C12 N1 C1 Ir1 -24.6(14)
C13 Ir1 C1 N2 -160.6(14)
C31 Ir1 C1 N2 -68.8(14)
C19 Ir1 C1 N2 -121(5)
Cl1 Ir1 C1 N2 25.2(14)
Cl2 Ir1 C1 N2 104.6(13)
C13 Ir1 C1 N1 22.4(10)
C31 Ir1 C1 N1 114.2(10)
C19 Ir1 C1 N1 62(6)
Cl1 Ir1 C1 N1 -151.8(9)
Cl2 Ir1 C1 N1 -72.4(9)
C1 N1 C2 C3 -150.8(14)
C12 N1 C2 C3 26(2)
C1 N1 C2 C11 27.3(19)
C12 N1 C2 C11 -155.4(13)
N1 C2 C3 C4 -177.0(14)
C11 C2 C3 C4 5(2)
C2 C3 C4 C5 1(2)
C3 C4 C5 C6 -2(2)
C4 C5 C6 C11 -2(2)
C4 C5 C6 C7 -178.1(14)
C5 C6 C7 C8 174.2(15)
C11 C6 C7 C8 -2(2)
C6 C7 C8 C9 -5(2)
C7 C8 C9 C10 7(2)
C8 C9 C10 C11 -3(2)
C8 C9 C10 N2 -175.9(14)
C1 N2 C10 C9 -175.1(14)
C18 N2 C10 C9 -3(2)
C1 N2 C10 C11 11(2)
C18 N2 C10 C11 -176.1(13)
C9 C10 C11 C6 -4(2)
N2 C10 C11 C6 169.3(13)
C9 C10 C11 C2 178.2(14)
N2 C10 C11 C2 -8(2)
C5 C6 C11 C10 -169.6(14)
C7 C6 C11 C10 6(2)
C5 C6 C11 C2 8(2)
C7 C6 C11 C2 -176.3(13)
C3 C2 C11 C10 168.4(15)
N1 C2 C11 C10 -10(2)
C3 C2 C11 C6 -9(2)
N1 C2 C11 C6 172.7(12)
C2 N1 C12 C17 26(2)
C1 N1 C12 C17 -156.6(14)
C2 N1 C12 C13 -165.7(13)
C1 N1 C12 C13 11.9(17)
C17 C12 C13 C14 -6(2)
N1 C12 C13 C14 -173.8(12)
C17 C12 C13 Ir1 175.3(12)
N1 C12 C13 Ir1 7.1(15)
C31 Ir1 C13 C14 67.8(13)
C19 Ir1 C13 C14 -11.5(13)
C1 Ir1 C13 C14 165.2(14)
Cl1 Ir1 C13 C14 -110(4)
Cl2 Ir1 C13 C14 -112.3(12)
C31 Ir1 C13 C12 -113.3(10)
C19 Ir1 C13 C12 167.5(10)
C1 Ir1 C13 C12 -15.8(10)
Cl1 Ir1 C13 C12 68(4)
Cl2 Ir1 C13 C12 66.7(10)
C12 C13 C14 C15 4(2)
Ir1 C13 C14 C15 -177.4(11)
C13 C14 C15 C16 -2(2)
C14 C15 C16 C17 3(3)
C13 C12 C17 C16 6(2)
N1 C12 C17 C16 173.4(15)
C15 C16 C17 C12 -4(3)
C28 N4 C19 N3 4.5(18)
C36 N4 C19 N3 -173.6(11)
C28 N4 C19 Ir1 -174.4(10)
C36 N4 C19 Ir1 7.5(19)
C20 N3 C19 N4 -20.8(18)
C30 N3 C19 N4 153.3(11)
C20 N3 C19 Ir1 158.4(10)
C30 N3 C19 Ir1 -27.6(12)
C13 Ir1 C19 N4 -64.9(13)
C31 Ir1 C19 N4 -156.9(13)
C1 Ir1 C19 N4 -104(6)
Cl1 Ir1 C19 N4 109.4(12)
Cl2 Ir1 C19 N4 29.9(13)
C13 Ir1 C19 N3 116.1(9)
C31 Ir1 C19 N3 24.1(9)
C1 Ir1 C19 N3 77(6)
Cl1 Ir1 C19 N3 -69.5(9)
Cl2 Ir1 C19 N3 -149.1(8)
C19 N3 C20 C21 -153.0(13)
C30 N3 C20 C21 34(2)
C19 N3 C20 C29 21.6(19)
C30 N3 C20 C29 -151.6(12)
N3 C20 C21 C22 -176.5(13)
C29 C20 C21 C22 9(2)
C20 C21 C22 C23 -3(2)
C21 C22 C23 C24 -1(2)
C22 C23 C24 C29 -1(2)
C22 C23 C24 C25 180.0(14)
C29 C24 C25 C26 -1(2)
C23 C24 C25 C26 177.8(14)
C24 C25 C26 C27 -3(2)
C25 C26 C27 C28 3(2)
C26 C27 C28 C29 2(2)
C26 C27 C28 N4 -175.7(12)
C19 N4 C28 C29 9.8(19)
C36 N4 C28 C29 -172.0(12)
C19 N4 C28 C27 -172.4(12)
C36 N4 C28 C27 5.8(18)
C27 C28 C29 C20 173.4(13)
N4 C28 C29 C20 -8.9(19)
C27 C28 C29 C24 -7(2)
N4 C28 C29 C24 171.1(12)
C21 C20 C29 C28 168.9(13)
N3 C20 C29 C28 -5.9(19)
C21 C20 C29 C24 -11(2)
N3 C20 C29 C24 174.1(12)
C23 C24 C29 C28 -173.1(13)
C25 C24 C29 C28 6(2)
C23 C24 C29 C20 7(2)
C25 C24 C29 C20 -173.9(13)
C20 N3 C30 C31 -171.5(12)
C19 N3 C30 C31 14.6(15)
C20 N3 C30 C35 13.3(19)
C19 N3 C30 C35 -160.5(12)
C35 C30 C31 C32 1.5(19)
N3 C30 C31 C32 -173.6(11)
C35 C30 C31 Ir1 -179.3(10)
N3 C30 C31 Ir1 5.7(14)
C13 Ir1 C31 C30 -112.3(10)
C19 Ir1 C31 C30 -16.1(10)
C1 Ir1 C31 C30 168.1(10)
Cl1 Ir1 C31 C30 67.6(9)
Cl2 Ir1 C31 C30 68(3)
C13 Ir1 C31 C32 66.9(11)
C19 Ir1 C31 C32 163.1(12)
C1 Ir1 C31 C32 -12.8(11)
Cl1 Ir1 C31 C32 -113.3(10)
Cl2 Ir1 C31 C32 -113(3)
C30 C31 C32 C33 -1.9(18)
Ir1 C31 C32 C33 179.0(10)
C31 C32 C33 C34 1(2)
C32 C33 C34 C35 0(2)
C33 C34 C35 C30 0(2)
C31 C30 C35 C34 0(2)
N3 C30 C35 C34 174.2(12)
C46 N6 C37 N5 2.5(19)
C54 N6 C37 N5 -170.6(11)
C46 N6 C37 Ir2 -172.3(10)
C54 N6 C37 Ir2 14.6(19)
C38 N5 C37 N6 -22.8(18)
C48 N5 C37 N6 156.2(11)
C38 N5 C37 Ir2 153.1(9)
C48 N5 C37 Ir2 -27.9(13)
C49 Ir2 C37 N6 -160.6(14)
C67 Ir2 C37 N6 -67.5(13)
C55 Ir2 C37 N6 -133(3)
Cl1 Ir2 C37 N6 24.4(13)
Cl2 Ir2 C37 N6 103.3(13)
C49 Ir2 C37 N5 24.4(9)
C67 Ir2 C37 N5 117.5(9)
C55 Ir2 C37 N5 52(4)
Cl1 Ir2 C37 N5 -150.6(8)
Cl2 Ir2 C37 N5 -71.7(9)
C37 N5 C38 C39 -153.7(14)
C48 N5 C38 C39 27(2)
C37 N5 C38 C47 25.8(18)
C48 N5 C38 C47 -153.0(12)
C47 C38 C39 C40 1(2)
N5 C38 C39 C40 -179.3(13)
C38 C39 C40 C41 4(2)
C39 C40 C41 C42 -5(2)
C40 C41 C42 C47 1(2)
C40 C41 C42 C43 -179.1(14)
C47 C42 C43 C44 -2(2)
C41 C42 C43 C44 177.9(15)
C42 C43 C44 C45 -3(2)
C43 C44 C45 C46 2(2)
C44 C45 C46 N6 -172.7(14)
C44 C45 C46 C47 4(2)
C37 N6 C46 C45 -170.8(14)
C54 N6 C46 C45 2(2)
C37 N6 C46 C47 12(2)
C54 N6 C46 C47 -174.5(12)
C41 C42 C47 C38 4(2)
C43 C42 C47 C38 -175.8(13)
C41 C42 C47 C46 -171.5(13)
C43 C42 C47 C46 8(2)
C39 C38 C47 C42 -5(2)
N5 C38 C47 C42 175.1(12)
C39 C38 C47 C46 170.5(13)
N5 C38 C47 C46 -9.0(19)
C45 C46 C47 C42 -10(2)
N6 C46 C47 C42 167.6(13)
C45 C46 C47 C38 174.6(14)
N6 C46 C47 C38 -8(2)
C37 N5 C48 C49 15.3(16)
C38 N5 C48 C49 -165.7(12)
C37 N5 C48 C53 -157.7(12)
C38 N5 C48 C53 21.3(19)
C53 C48 C49 C50 1.1(19)
N5 C48 C49 C50 -171.9(11)
C53 C48 C49 Ir2 178.1(10)
N5 C48 C49 Ir2 5.1(15)
C67 Ir2 C49 C50 64.0(13)
C55 Ir2 C49 C50 -15.3(13)
C37 Ir2 C49 C50 160.9(13)
Cl1 Ir2 C49 C50 -107(4)
Cl2 Ir2 C49 C50 -116.6(12)
C67 Ir2 C49 C48 -112.6(10)
C55 Ir2 C49 C48 168.1(10)
C37 Ir2 C49 C48 -15.7(10)
Cl1 Ir2 C49 C48 77(4)
Cl2 Ir2 C49 C48 66.8(9)
C48 C49 C50 C51 -4(2)
Ir2 C49 C50 C51 179.4(10)
C49 C50 C51 C52 2(2)
C50 C51 C52 C53 3(2)
C51 C52 C53 C48 -6(2)
C49 C48 C53 C52 4(2)
N5 C48 C53 C52 176.6(13)
C64 N8 C55 N7 -1.6(19)
C72 N8 C55 N7 -174.5(11)
C64 N8 C55 Ir2 174.3(10)
C72 N8 C55 Ir2 1.4(19)
C56 N7 C55 N8 -21.4(17)
C66 N7 C55 N8 153.2(11)
C56 N7 C55 Ir2 161.9(9)
C66 N7 C55 Ir2 -23.5(13)
C49 Ir2 C55 N8 -60.3(13)
C67 Ir2 C55 N8 -154.1(14)
C37 Ir2 C55 N8 -88(4)
Cl1 Ir2 C55 N8 114.8(13)
Cl2 Ir2 C55 N8 35.2(13)
C49 Ir2 C55 N7 115.8(9)
C67 Ir2 C55 N7 21.9(9)
C37 Ir2 C55 N7 88(4)
Cl1 Ir2 C55 N7 -69.2(9)
Cl2 Ir2 C55 N7 -148.7(8)
C55 N7 C56 C57 -152.3(13)
C66 N7 C56 C57 33.7(19)
C55 N7 C56 C65 26.9(17)
C66 N7 C56 C65 -147.1(13)
C65 C56 C57 C58 5(2)
N7 C56 C57 C58 -176.1(12)
C56 C57 C58 C59 2(2)
C57 C58 C59 C60 -4(2)
C58 C59 C60 C61 -177.8(14)
C58 C59 C60 C65 0(2)
C59 C60 C61 C62 178.1(15)
C65 C60 C61 C62 0(2)
C60 C61 C62 C63 -5(2)
C61 C62 C63 C64 4(2)
C62 C63 C64 N8 -171.3(13)
C62 C63 C64 C65 3(2)
C55 N8 C64 C63 -168.2(13)
C72 N8 C64 C63 5(2)
C55 N8 C64 C65 17.5(19)
C72 N8 C64 C65 -169.4(12)
C57 C56 C65 C64 169.3(13)
N7 C56 C65 C64 -9.9(19)
C57 C56 C65 C60 -9(2)
N7 C56 C65 C60 172.2(12)
C63 C64 C65 C56 174.4(13)
N8 C64 C65 C56 -10.9(19)
C63 C64 C65 C60 -8(2)
N8 C64 C65 C60 167.0(12)
C61 C60 C65 C56 -175.8(13)
C59 C60 C65 C56 6(2)
C61 C60 C65 C64 6(2)
C59 C60 C65 C64 -171.9(13)
C55 N7 C66 C71 -161.0(13)
C56 N7 C66 C71 13(2)
C55 N7 C66 C67 9.5(16)
C56 N7 C66 C67 -176.2(12)
C71 C66 C67 C68 -2.6(19)
N7 C66 C67 C68 -173.6(11)
C71 C66 C67 Ir2 -179.7(10)
N7 C66 C67 Ir2 9.2(14)
C49 Ir2 C67 C68 73.8(12)
C55 Ir2 C67 C68 166.1(12)
C37 Ir2 C67 C68 -6.4(12)
Cl1 Ir2 C67 C68 -107.0(11)
Cl2 Ir2 C67 C68 -102(2)
C49 Ir2 C67 C66 -109.3(10)
C55 Ir2 C67 C66 -17.1(9)
C37 Ir2 C67 C66 170.4(9)
Cl1 Ir2 C67 C66 69.9(9)
Cl2 Ir2 C67 C66 74(2)
C66 C67 C68 C69 2.3(19)
Ir2 C67 C68 C69 179.0(10)
C67 C68 C69 C70 -1(2)
C68 C69 C70 C71 -1(2)
C67 C66 C71 C70 1(2)
N7 C66 C71 C70 171.4(12)
C69 C70 C71 C66 0(2)
C82 N10 C73 N9 1.4(17)
C90 N10 C73 N9 -174.9(11)
C82 N10 C73 Ir3 -178.6(9)
C90 N10 C73 Ir3 5.2(18)
C74 N9 C73 N10 -21.1(17)
C84 N9 C73 N10 155.7(11)
C74 N9 C73 Ir3 158.8(10)
C84 N9 C73 Ir3 -24.4(13)
C85 Ir3 C73 N10 -157.3(12)
C103 Ir3 C73 N10 -61.9(12)
C91 Ir3 C73 N10 -131(4)
Cl3 Ir3 C73 N10 108.4(12)
Cl4 Ir3 C73 N10 29.9(12)
C85 Ir3 C73 N9 22.8(9)
C103 Ir3 C73 N9 118.2(9)
C91 Ir3 C73 N9 49(4)
Cl3 Ir3 C73 N9 -71.5(8)
Cl4 Ir3 C73 N9 -150.0(8)
C73 N9 C74 C75 -154.4(13)
C84 N9 C74 C75 29(2)
C73 N9 C74 C83 26.0(18)
C84 N9 C74 C83 -150.4(13)
C83 C74 C75 C76 5(2)
N9 C74 C75 C76 -174.8(12)
C74 C75 C76 C77 0(2)
C75 C76 C77 C78 -3(2)
C76 C77 C78 C83 2(2)
C76 C77 C78 C79 -178.4(14)
C83 C78 C79 C80 -3(2)
C77 C78 C79 C80 177.0(14)
C78 C79 C80 C81 -3(2)
C79 C80 C81 C82 5(2)
C80 C81 C82 C83 -1(2)
C80 C81 C82 N10 -174.8(13)
C73 N10 C82 C81 -173.5(13)
C90 N10 C82 C81 2.8(19)
C73 N10 C82 C83 12.6(18)
C90 N10 C82 C83 -171.0(12)
C75 C74 C83 C78 -7(2)
N9 C74 C83 C78 172.9(12)
C75 C74 C83 C82 169.9(13)
N9 C74 C83 C82 -10.4(18)
C79 C78 C83 C74 -176.6(13)
C77 C78 C83 C74 3(2)
C79 C78 C83 C82 7(2)
C77 C78 C83 C82 -173.1(12)
C81 C82 C83 C74 178.3(13)
N10 C82 C83 C74 -7.5(18)
C81 C82 C83 C78 -5(2)
N10 C82 C83 C78 169.2(12)
C73 N9 C84 C89 -165.1(12)
C74 N9 C84 C89 12(2)
C73 N9 C84 C85 11.4(16)
C74 N9 C84 C85 -171.9(12)
C89 C84 C85 C86 5(2)
N9 C84 C85 C86 -171.3(12)
C89 C84 C85 Ir3 -175.7(10)
N9 C84 C85 Ir3 7.8(15)
C103 Ir3 C85 C86 64.9(13)
C91 Ir3 C85 C86 -13.7(13)
C73 Ir3 C85 C86 162.8(13)
Cl3 Ir3 C85 C86 -115.5(13)
Cl4 Ir3 C85 C86 -86(3)
C103 Ir3 C85 C84 -114.1(10)
C91 Ir3 C85 C84 167.3(10)
C73 Ir3 C85 C84 -16.1(9)
Cl3 Ir3 C85 C84 65.5(9)
Cl4 Ir3 C85 C84 95(3)
C84 C85 C86 C87 -7(2)
Ir3 C85 C86 C87 174.1(12)
C85 C86 C87 C88 5(3)
C86 C87 C88 C89 0(2)
C85 C84 C89 C88 -1(2)
N9 C84 C89 C88 175.0(13)
C87 C88 C89 C84 -1(2)
C100 N12 C91 N11 0.4(18)
C108 N12 C91 N11 -176.8(11)
C100 N12 C91 Ir3 178.8(10)
C108 N12 C91 Ir3 1.5(19)
C102 N11 C91 N12 153.2(11)
C92 N11 C91 N12 -22.8(18)
C102 N11 C91 Ir3 -25.4(13)
C92 N11 C91 Ir3 158.6(9)
C85 Ir3 C91 N12 -58.2(13)
C103 Ir3 C91 N12 -154.5(14)
C73 Ir3 C91 N12 -84(4)
Cl3 Ir3 C91 N12 35.3(13)
Cl4 Ir3 C91 N12 114.5(13)
C85 Ir3 C91 N11 120.1(9)
C103 Ir3 C91 N11 23.8(9)
C73 Ir3 C91 N11 94(4)
Cl3 Ir3 C91 N11 -146.3(8)
Cl4 Ir3 C91 N11 -67.1(9)
C91 N11 C92 C93 -151.0(13)
C102 N11 C92 C93 33(2)
C91 N11 C92 C101 28.1(17)
C102 N11 C92 C101 -147.5(12)
N11 C92 C93 C94 -176.3(12)
C101 C92 C93 C94 5(2)
C92 C93 C94 C95 2(2)
C93 C94 C95 C96 -5(2)
C94 C95 C96 C101 2(2)
C94 C95 C96 C97 -177.3(13)
C95 C96 C97 C98 176.7(13)
C101 C96 C97 C98 -2.5(18)
C96 C97 C98 C99 -1(2)
C97 C98 C99 C100 -1(2)
C98 C99 C100 N12 -170.9(12)
C98 C99 C100 C101 6(2)
C91 N12 C100 C99 -168.2(13)
C108 N12 C100 C99 9.1(18)
C91 N12 C100 C101 14.9(18)
C108 N12 C100 C101 -167.8(11)
C95 C96 C101 C100 -171.1(11)
C97 C96 C101 C100 8.3(17)
C95 C96 C101 C92 4.6(18)
C97 C96 C101 C92 -176.1(11)
C99 C100 C101 C96 -10.2(18)
N12 C100 C101 C96 167.0(11)
C99 C100 C101 C92 174.2(12)
N12 C100 C101 C92 -8.7(17)
C93 C92 C101 C96 -7.8(18)
N11 C92 C101 C96 173.1(11)
C93 C92 C101 C100 168.0(12)
N11 C92 C101 C100 -11.1(16)
C91 N11 C102 C107 -159.9(13)
C92 N11 C102 C107 16(2)
C91 N11 C102 C103 10.0(16)
C92 N11 C102 C103 -174.0(11)
C107 C102 C103 C104 -3.2(19)
N11 C102 C103 C104 -173.8(12)
C107 C102 C103 Ir3 -178.8(10)
N11 C102 C103 Ir3 10.6(14)
C85 Ir3 C103 C102 -110.7(10)
C91 Ir3 C103 C102 -18.8(9)
C73 Ir3 C103 C102 168.4(9)
Cl3 Ir3 C103 C102 72(3)
Cl4 Ir3 C103 C102 65.6(9)
C85 Ir3 C103 C104 74.1(12)
C91 Ir3 C103 C104 166.0(13)
C73 Ir3 C103 C104 -6.7(13)
Cl3 Ir3 C103 C104 -103(2)
Cl4 Ir3 C103 C104 -109.6(12)
C102 C103 C104 C105 1(2)
Ir3 C103 C104 C105 176.0(10)
C103 C104 C105 C106 2(2)
C104 C105 C106 C107 -3(2)
C103 C102 C107 C106 2(2)
N11 C102 C107 C106 171.8(13)
C105 C106 C107 C102 1(2)
C110 N13 C109 N14 -17.8(17)
C120 N13 C109 N14 157.3(11)
C110 N13 C109 Ir4 163.7(9)
C120 N13 C109 Ir4 -21.2(13)
C118 N14 C109 N13 -0.3(17)
C126 N14 C109 N13 -174.8(11)
C118 N14 C109 Ir4 178.0(9)
C126 N14 C109 Ir4 3.4(17)
C139 Ir4 C109 N13 118.0(9)
C121 Ir4 C109 N13 20.3(9)
C127 Ir4 C109 N13 94(4)
Cl4 Ir4 C109 N13 -69.6(8)
Cl3 Ir4 C109 N13 -149.1(8)
C139 Ir4 C109 N14 -60.4(11)
C121 Ir4 C109 N14 -158.1(12)
C127 Ir4 C109 N14 -84(4)
Cl4 Ir4 C109 N14 112.0(11)
Cl3 Ir4 C109 N14 32.5(11)
C109 N13 C110 C111 -153.5(13)
C120 N13 C110 C111 31.8(19)
C109 N13 C110 C119 22.8(17)
C120 N13 C110 C119 -152.0(12)
C119 C110 C111 C112 10(2)
N13 C110 C111 C112 -174.4(12)
C110 C111 C112 C113 -1(2)
C111 C112 C113 C114 -5(2)
C112 C113 C114 C115 -173.1(14)
C112 C113 C114 C119 3(2)
C113 C114 C115 C116 174.1(14)
C119 C114 C115 C116 -1(2)
C114 C115 C116 C117 -2(2)
C115 C116 C117 C118 2(2)
C116 C117 C118 N14 -174.8(12)
C116 C117 C118 C119 0(2)
C109 N14 C118 C117 -173.4(12)
C126 N14 C118 C117 1.5(17)
C109 N14 C118 C119 12.0(17)
C126 N14 C118 C119 -173.1(11)
C111 C110 C119 C118 166.1(13)
N13 C110 C119 C118 -10.3(18)
C111 C110 C119 C114 -12(2)
N13 C110 C119 C114 171.6(11)
C117 C118 C119 C110 179.4(13)
N14 C118 C119 C110 -5.9(19)
C117 C118 C119 C114 -2.5(19)
N14 C118 C119 C114 172.2(11)
C115 C114 C119 C110 -178.5(13)
C113 C114 C119 C110 5.8(19)
C115 C114 C119 C118 3.4(19)
C113 C114 C119 C118 -172.4(12)
C109 N13 C120 C121 8.4(16)
C110 N13 C120 C121 -176.6(11)
C109 N13 C120 C125 -168.0(12)
C110 N13 C120 C125 7(2)
C125 C120 C121 C122 -0.3(19)
N13 C120 C121 C122 -176.8(11)
C125 C120 C121 Ir4 -174.3(10)
N13 C120 C121 Ir4 9.2(14)
C139 Ir4 C121 C120 -107.2(10)
C109 Ir4 C121 C120 -15.6(10)
C127 Ir4 C121 C120 171.7(10)
Cl4 Ir4 C121 C120 71.4(9)
Cl3 Ir4 C121 C120 88(2)
C139 Ir4 C121 C122 79.6(12)
C109 Ir4 C121 C122 171.1(12)
C127 Ir4 C121 C122 -1.6(12)
Cl4 Ir4 C121 C122 -101.9(11)
Cl3 Ir4 C121 C122 -85(2)
C120 C121 C122 C123 -2(2)
Ir4 C121 C122 C123 170.9(11)
C121 C122 C123 C124 4(2)
C122 C123 C124 C125 -4(2)
C123 C124 C125 C120 1(2)
C121 C120 C125 C124 1(2)
N13 C120 C125 C124 176.7(12)
C144 N16 C127 N15 -170.4(11)
C136 N16 C127 N15 6.0(17)
C144 N16 C127 Ir4 16.5(19)
C136 N16 C127 Ir4 -167.2(9)
C128 N15 C127 N16 -28.0(18)
C138 N15 C127 N16 158.2(11)
C128 N15 C127 Ir4 146.6(11)
C138 N15 C127 Ir4 -27.3(13)
C139 Ir4 C127 N16 -163.0(13)
C121 Ir4 C127 N16 -66.1(13)
C109 Ir4 C127 N16 -139(3)
Cl4 Ir4 C127 N16 24.8(12)
Cl3 Ir4 C127 N16 103.1(12)
C139 Ir4 C127 N15 23.6(9)
C121 Ir4 C127 N15 120.4(9)
C109 Ir4 C127 N15 48(4)
Cl4 Ir4 C127 N15 -148.7(8)
Cl3 Ir4 C127 N15 -70.3(8)
C127 N15 C128 C129 -149.6(14)
C138 N15 C128 C129 24(2)
C127 N15 C128 C137 31.0(19)
C138 N15 C128 C137 -155.8(13)
C137 C128 C129 C130 4(2)
N15 C128 C129 C130 -175.1(13)
C128 C129 C130 C131 1(2)
C129 C130 C131 C132 -6(2)
C130 C131 C132 C137 6(2)
C130 C131 C132 C133 -173.2(15)
C137 C132 C133 C134 -1(2)
C131 C132 C133 C134 178.2(15)
C132 C133 C134 C135 -2(2)
C133 C134 C135 C136 1(2)
C134 C135 C136 C137 4(2)
C134 C135 C136 N16 -168.3(12)
C127 N16 C136 C137 11.7(18)
C144 N16 C136 C137 -171.9(12)
C127 N16 C136 C135 -175.7(12)
C144 N16 C136 C135 0.7(18)
C135 C136 C137 C128 179.6(13)
N16 C136 C137 C128 -8(2)
C135 C136 C137 C132 -8(2)
N16 C136 C137 C132 164.7(12)
C129 C128 C137 C136 168.6(13)
N15 C128 C137 C136 -12.0(19)
C129 C128 C137 C132 -4(2)
N15 C128 C137 C132 175.0(12)
C131 C132 C137 C136 -173.4(13)
C133 C132 C137 C136 6(2)
C131 C132 C137 C128 0(2)
C133 C132 C137 C128 178.6(13)
C127 N15 C138 C143 -158.3(13)
C128 N15 C138 C143 28(2)
C127 N15 C138 C139 15.3(16)
C128 N15 C138 C139 -158.4(13)
C143 C138 C139 C140 0(2)
N15 C138 C139 C140 -173.9(11)
C143 C138 C139 Ir4 178.7(11)
N15 C138 C139 Ir4 5.2(15)
C121 Ir4 C139 C140 66.0(13)
C109 Ir4 C139 C140 -13.4(13)
C127 Ir4 C139 C140 163.5(13)
Cl4 Ir4 C139 C140 -103(3)
Cl3 Ir4 C139 C140 -116.8(12)
C121 Ir4 C139 C138 -113.0(10)
C109 Ir4 C139 C138 167.7(10)
C127 Ir4 C139 C138 -15.4(9)
Cl4 Ir4 C139 C138 78(3)
Cl3 Ir4 C139 C138 64.3(9)
C138 C139 C140 C141 0.4(19)
Ir4 C139 C140 C141 -178.5(10)
C139 C140 C141 C142 0(2)
C140 C141 C142 C143 0(2)
C141 C142 C143 C138 0(2)
C139 C138 C143 C142 0(2)
N15 C138 C143 C142 173.2(13)
